data_1573248
_journal_paper_doi 10.1039/D4CY01032A
_chemical_formula_moiety '4(C80 H68 O9 P4 Ru2), 0.5(C6 H14), 5(C3 H6 O)'
_chemical_formula_sum 'C338 H309 O41 P16 Ru8'
_chemical_formula_weight 6330.91
_space_group_crystal_system triclinic
_space_group_IT_number 2
_space_group_name_Hall '-P 1'
_space_group_name_H-M_alt 'P -1'
_atom_sites_solution_hydrogens geom
_audit_creation_method SHELXL-2018/3
_audit_update_record
;
2023-09-20 deposited with the CCDC.	2024-11-18 downloaded from the CCDC.
;
_cell_angle_alpha 88.9659(18)
_cell_angle_beta 76.443(2)
_cell_angle_gamma 76.138(2)
_cell_formula_units_Z 1
_cell_length_a 14.1251(4)
_cell_length_b 23.5850(6)
_cell_length_c 23.8891(5)
_cell_measurement_reflns_used 29961
_cell_measurement_temperature 150(2)
_cell_measurement_theta_max 72.7430
_cell_measurement_theta_min 4.1720
_cell_volume 7505.2(3)
_computing_cell_refinement 'CrysAlisPro 1.171.42.49 (Rigaku OD, 2022)'
_computing_data_collection 'CrysAlisPro 1.171.42.49 (Rigaku OD, 2022)'
_computing_data_reduction 'CrysAlisPro 1.171.42.49 (Rigaku OD, 2022)'
_computing_molecular_graphics 'ORTEP3 for Windows - Farrugia, L. J. J. Appl. Crystallogr. 1997, 30, 565'
_computing_publication_material
;
 'WinGX publication routines, Farrugia, 
 L. J., J. Appl. Crystallogr., 1999, 32, 837-838
;
_computing_structure_refinement
;
 SHELXL-2018/3 (Sheldrick, 2018)
 Sheldrick GM (2008) Acta Crystallogr A64:112--122 and 
 C. B. H\"ubschle, G. M. Sheldrick and B. Dittrich
 ShelXle: a Qt graphical user interface for SHELXL
 J. Appl. Cryst., 44, (2011) 1281-1284.
;
_computing_structure_solution 'SHELXT 2014/5 (Sheldrick, 2014)'
_diffrn_ambient_environment N~2~
_diffrn_ambient_temperature 150.00(10)
_diffrn_detector 'CCD plate'
_diffrn_detector_area_resol_mean 8.1150
_diffrn_detector_type EosS2
_diffrn_measured_fraction_theta_full 0.999
_diffrn_measured_fraction_theta_max 0.988
_diffrn_measurement_device 'four-circle diffractometer'
_diffrn_measurement_device_type 'SuperNova, Dual, Cu at home/near, EosS2'
_diffrn_measurement_method '\w scans'
_diffrn_radiation_monochromator mirror
_diffrn_radiation_probe x-ray
_diffrn_radiation_type 'Cu K\a'
_diffrn_radiation_wavelength 1.54184
_diffrn_reflns_av_R_equivalents 0.0523
_diffrn_reflns_av_unetI/netI 0.0557
_diffrn_reflns_Laue_measured_fraction_full 0.999
_diffrn_reflns_Laue_measured_fraction_max 0.988
_diffrn_reflns_limit_h_max 17
_diffrn_reflns_limit_h_min -17
_diffrn_reflns_limit_k_max 21
_diffrn_reflns_limit_k_min -29
_diffrn_reflns_limit_l_max 29
_diffrn_reflns_limit_l_min -28
_diffrn_reflns_number 88483
_diffrn_reflns_point_group_measured_fraction_full 0.999
_diffrn_reflns_point_group_measured_fraction_max 0.988
_diffrn_reflns_theta_full 67.684
_diffrn_reflns_theta_max 72.905
_diffrn_reflns_theta_min 3.864
_diffrn_source 'micro-focus sealed X-ray tube'
_diffrn_source_type 'SuperNova (Cu) X-ray Source'
_exptl_absorpt_coefficient_mu 4.545
_exptl_absorpt_correction_T_max 1.00000
_exptl_absorpt_correction_T_min 0.85447
_exptl_absorpt_correction_type multi-scan
_exptl_absorpt_process_details
;
CrysAlisPro 1.171.42.49 (Rigaku Oxford Diffraction, 2022)
Empirical absorption correction using spherical harmonics,
implemented in SCALE3 ABSPACK scaling algorithm.
;
_exptl_crystal_colour yellow
_exptl_crystal_density_diffrn 1.401
_exptl_crystal_description block
_exptl_crystal_F_000 3257
_exptl_crystal_recrystallization_method 'Re-crystallisation from solvent: toluene, n-hexane'
_exptl_crystal_size_max 0.060
_exptl_crystal_size_mid 0.060
_exptl_crystal_size_min 0.040
_refine_diff_density_max 1.113
_refine_diff_density_min -0.783
_refine_diff_density_rms 0.087
_refine_ls_extinction_method none
_refine_ls_goodness_of_fit_ref 1.030
_refine_ls_hydrogen_treatment constr
_refine_ls_matrix_type full
_refine_ls_number_parameters 1900
_refine_ls_number_reflns 29616
_refine_ls_number_restraints 192
_refine_ls_restrained_S_all 1.035
_refine_ls_R_factor_all 0.0625
_refine_ls_R_factor_gt 0.0432
_refine_ls_shift/su_max 0.002
_refine_ls_shift/su_mean 0.000
_refine_ls_structure_factor_coef Fsqd
_refine_ls_weighting_details 'w=1/[\s^2^(Fo^2^)+(0.0527P)^2^+5.2887P] where P=(Fo^2^+2Fc^2^)/3'
_refine_ls_weighting_scheme calc
_refine_ls_wR_factor_gt 0.1021
_refine_ls_wR_factor_ref 0.1130
_reflns_Friedel_coverage 0.000
_reflns_number_gt 22967
_reflns_number_total 29616
_reflns_threshold_expression 'I > 2\s(I)'
_cod_data_source_file d4cy01032a2.cif
_cod_data_source_block s22uh21
_cod_database_code 1573248
_shelx_shelxl_version_number 2018/3
_shelx_space_group_comment
;
The symmetry employed for this shelxl refinement is uniquely defined
by the following loop, which should always be used as a source of
symmetry information in preference to the above space-group names.
They are only intended as comments.
;
_shelx_estimated_absorpt_t_min 0.772
_shelx_estimated_absorpt_t_max 0.839
_oxdiff_exptl_absorpt_empirical_full_min 0.614
_oxdiff_exptl_absorpt_empirical_full_max 1.295
_oxdiff_exptl_absorpt_empirical_details
;
Empirical correction (ABSPACK) includes:
- Absorption correction using spherical harmonics
- Frame scaling
;

loop_
_space_group_symop_operation_xyz
'x, y, z'
'-x, -y, -z'

loop_
_atom_site_label
_atom_site_type_symbol
_atom_site_fract_x
_atom_site_fract_y
_atom_site_fract_z
_atom_site_U_iso_or_equiv
_atom_site_adp_type
_atom_site_occupancy
_atom_site_site_symmetry_order
_atom_site_calc_flag
_atom_site_refinement_flags_posn
_atom_site_refinement_flags_adp
_atom_site_refinement_flags_occupancy
_atom_site_disorder_assembly
_atom_site_disorder_group
Ru1 Ru 0.55219(2) 0.04086(2) 0.80108(2) 0.02152(6) Uani 1 1 d . . . . .
Ru2 Ru 0.72732(2) 0.04004(2) 0.65505(2) 0.02185(6) Uani 1 1 d . . . . .
P1 P 0.57489(7) -0.03724(4) 0.85606(4) 0.02357(17) Uani 1 1 d . . . . .
P2 P 0.39794(7) 0.06576(4) 0.85867(4) 0.02367(17) Uani 1 1 d . . . . .
P3 P 0.87799(7) 0.05846(4) 0.64457(4) 0.02484(17) Uani 1 1 d . . . . .
P4 P 0.74556(7) 0.06302(4) 0.56244(4) 0.02400(17) Uani 1 1 d . . . . .
O1 O 0.49830(19) -0.00026(11) 0.74379(10) 0.0265(5) Uani 1 1 d . . . . .
O2 O 0.58886(19) 0.01399(11) 0.65605(11) 0.0272(5) Uani 1 1 d . . . . .
O3 O 0.52018(19) 0.12079(11) 0.75511(11) 0.0276(5) Uani 1 1 d . . . . .
O4 O 0.64405(19) 0.12531(10) 0.67676(10) 0.0262(5) Uani 1 1 d . . . . .
O5 O 0.80637(19) -0.04654(10) 0.62975(10) 0.0261(5) Uani 1 1 d . . . . .
O6 O 0.7842(2) -0.08772(12) 0.71562(12) 0.0409(7) Uani 1 1 d . . . . .
O7 O 0.60019(18) 0.08687(10) 0.85950(10) 0.0257(5) Uani 1 1 d . . . . .
O8 O 0.7626(2) 0.07262(13) 0.81343(12) 0.0358(6) Uani 1 1 d . . . . .
O9 O 0.70337(17) 0.01791(10) 0.74551(10) 0.0231(5) Uani 1 1 d . . . . .
C1 C 0.3778(3) 0.00399(16) 0.90460(16) 0.0299(8) Uani 1 1 d . . . . .
H1A H 0.321435 0.017442 0.938605 0.036 Uiso 1 1 calc R U . . .
H1B H 0.362108 -0.026402 0.882731 0.036 Uiso 1 1 calc R U . . .
C2 C 0.4754(3) -0.02035(16) 0.92340(16) 0.0296(8) Uani 1 1 d . . . . .
H2A H 0.471922 -0.056095 0.945364 0.036 Uiso 1 1 calc R U . . .
H2B H 0.488468 0.008904 0.947938 0.036 Uiso 1 1 calc R U . . .
C3 C 0.5664(3) -0.10992(16) 0.83436(17) 0.0291(8) Uani 1 1 d . . . . .
C4 C 0.5774(4) -0.12550(18) 0.77732(19) 0.0416(10) Uani 1 1 d . . . . .
H4 H 0.588313 -0.097909 0.748526 0.050 Uiso 1 1 calc R U . . .
C5 C 0.5727(4) -0.1810(2) 0.7615(2) 0.0551(13) Uani 1 1 d . . . . .
H5 H 0.579707 -0.190832 0.722056 0.066 Uiso 1 1 calc R U . . .
C6 C 0.5579(4) -0.2217(2) 0.8022(3) 0.0541(13) Uani 1 1 d . . . . .
H6 H 0.553074 -0.259184 0.791290 0.065 Uiso 1 1 calc R U . . .
C7 C 0.5502(4) -0.2078(2) 0.8594(2) 0.0596(15) Uani 1 1 d . . . . .
H7 H 0.542447 -0.236154 0.887771 0.072 Uiso 1 1 calc R U . . .
C8 C 0.5538(4) -0.1519(2) 0.8750(2) 0.0512(13) Uani 1 1 d . . . . .
H8 H 0.547507 -0.142288 0.914398 0.061 Uiso 1 1 calc R U . . .
C9 C 0.6932(3) -0.05501(16) 0.87889(16) 0.0281(7) Uani 1 1 d . . . . .
C10 C 0.7739(3) -0.09871(18) 0.8488(2) 0.0374(9) Uani 1 1 d . . . . .
H10 H 0.765438 -0.121187 0.818543 0.045 Uiso 1 1 calc R U . . .
C11 C 0.8651(4) -0.1092(2) 0.8627(2) 0.0502(12) Uani 1 1 d . . . . .
H11 H 0.919677 -0.138846 0.841933 0.060 Uiso 1 1 calc R U . . .
C12 C 0.8782(4) -0.0769(2) 0.9070(2) 0.0517(12) Uani 1 1 d . . . . .
H12 H 0.941073 -0.085060 0.917180 0.062 Uiso 1 1 calc R U . . .
C13 C 0.8005(4) -0.0330(2) 0.9360(2) 0.0462(11) Uani 1 1 d . . . . .
H13 H 0.810463 -0.010068 0.965349 0.055 Uiso 1 1 calc R U . . .
C14 C 0.7082(3) -0.02204(18) 0.92281(17) 0.0343(8) Uani 1 1 d . . . . .
H14 H 0.654447 0.007990 0.943573 0.041 Uiso 1 1 calc R U . . .
C15 C 0.3731(3) 0.12768(16) 0.90974(16) 0.0277(7) Uani 1 1 d . . . . .
C16 C 0.3339(4) 0.12509(19) 0.96848(18) 0.0431(10) Uani 1 1 d . . . . .
H16 H 0.319473 0.089829 0.983828 0.052 Uiso 1 1 calc R U . . .
C17 C 0.3155(4) 0.1740(2) 1.0051(2) 0.0539(13) Uani 1 1 d . . . . .
H17 H 0.288945 0.171733 1.045261 0.065 Uiso 1 1 calc R U . . .
C18 C 0.3355(4) 0.22492(19) 0.9835(2) 0.0453(11) Uani 1 1 d . . . . .
H18 H 0.321702 0.258277 1.008508 0.054 Uiso 1 1 calc R U . . .
C19 C 0.3757(3) 0.22802(17) 0.92550(19) 0.0369(9) Uani 1 1 d . . . . .
H19 H 0.390892 0.263308 0.910731 0.044 Uiso 1 1 calc R U . . .
C20 C 0.3944(3) 0.17955(17) 0.88827(17) 0.0316(8) Uani 1 1 d . . . . .
H20 H 0.421647 0.182028 0.848233 0.038 Uiso 1 1 calc R U . . .
C21 C 0.2868(3) 0.08429(16) 0.82857(18) 0.0313(8) Uani 1 1 d . . . . .
C22 C 0.1910(3) 0.0897(2) 0.8639(2) 0.0469(11) Uani 1 1 d . . . . .
H22 H 0.183426 0.083869 0.903991 0.056 Uiso 1 1 calc R U . . .
C23 C 0.1073(4) 0.1034(2) 0.8416(3) 0.0579(14) Uani 1 1 d . . . . .
H23 H 0.042540 0.106972 0.866261 0.070 Uiso 1 1 calc R U . . .
C24 C 0.1173(4) 0.1119(2) 0.7834(3) 0.0562(14) Uani 1 1 d . . . . .
H24 H 0.059573 0.120468 0.767957 0.067 Uiso 1 1 calc R U . . .
C25 C 0.2103(4) 0.1079(2) 0.7479(2) 0.0534(12) Uani 1 1 d . . . . .
H25 H 0.216646 0.115021 0.708049 0.064 Uiso 1 1 calc R U . . .
C26 C 0.2955(3) 0.09361(18) 0.7700(2) 0.0391(9) Uani 1 1 d . . . . .
H26 H 0.359957 0.090167 0.745051 0.047 Uiso 1 1 calc R U . . .
C27 C 0.8634(3) 0.08631(17) 0.53647(16) 0.0304(8) Uani 1 1 d . . . . .
H27A H 0.887545 0.079743 0.494169 0.036 Uiso 1 1 calc R U . . .
H27B H 0.853205 0.128338 0.546054 0.036 Uiso 1 1 calc R U . . .
C28 C 0.9388(3) 0.04925(17) 0.56693(16) 0.0309(8) Uani 1 1 d . . . . .
H28A H 1.001648 0.062750 0.558721 0.037 Uiso 1 1 calc R U . . .
H28B H 0.954839 0.007679 0.553982 0.037 Uiso 1 1 calc R U . . .
C29 C 0.8921(3) 0.13004(16) 0.66436(16) 0.0283(7) Uani 1 1 d . . . . .
C30 C 0.9722(3) 0.15197(18) 0.6368(2) 0.0407(10) Uani 1 1 d . . . . .
H30 H 1.021483 0.129741 0.605875 0.049 Uiso 1 1 calc R U . . .
C31 C 0.9821(4) 0.2061(2) 0.6534(2) 0.0469(11) Uani 1 1 d . . . . .
H31 H 1.038423 0.220262 0.634426 0.056 Uiso 1 1 calc R U . . .
C32 C 0.9098(4) 0.23916(18) 0.6976(2) 0.0410(10) Uani 1 1 d . . . . .
H32 H 0.915041 0.276643 0.708406 0.049 Uiso 1 1 calc R U . . .
C33 C 0.8304(4) 0.21752(19) 0.7257(2) 0.0431(10) Uani 1 1 d . . . . .
H33 H 0.781804 0.239676 0.756851 0.052 Uiso 1 1 calc R U . . .
C34 C 0.8201(3) 0.16353(17) 0.70908(17) 0.0341(8) Uani 1 1 d . . . . .
H34 H 0.763861 0.149493 0.728345 0.041 Uiso 1 1 calc R U . . .
C35 C 0.9631(3) 0.00799(16) 0.67954(17) 0.0297(8) Uani 1 1 d . . . . .
C36 C 1.0138(3) -0.04766(17) 0.65495(19) 0.0346(8) Uani 1 1 d . . . . .
H36 H 1.009913 -0.057744 0.617367 0.042 Uiso 1 1 calc R U . . .
C37 C 1.0690(4) -0.0879(2) 0.6846(2) 0.0484(11) Uani 1 1 d . . . . .
H37 H 1.104155 -0.125181 0.667028 0.058 Uiso 1 1 calc R U . . .
C38 C 1.0739(4) -0.0745(2) 0.7399(2) 0.0538(13) Uani 1 1 d . . . . .
H38 H 1.110435 -0.102870 0.760736 0.065 Uiso 1 1 calc R U . . .
C39 C 1.0249(4) -0.0194(2) 0.7647(2) 0.0516(12) Uani 1 1 d . . . . .
H39 H 1.029008 -0.009532 0.802319 0.062 Uiso 1 1 calc R U . . .
C40 C 0.9702(3) 0.0213(2) 0.73471(18) 0.0389(9) Uani 1 1 d . . . . .
H40 H 0.936870 0.058987 0.752014 0.047 Uiso 1 1 calc R U . . .
C41 C 0.7553(3) 0.00484(15) 0.50971(16) 0.0264(7) Uani 1 1 d . . . . .
C42 C 0.7173(3) -0.04361(18) 0.52836(17) 0.0349(8) Uani 1 1 d . . . . .
H42 H 0.689981 -0.047217 0.568195 0.042 Uiso 1 1 calc R U . . .
C43 C 0.7196(4) -0.08662(19) 0.48847(19) 0.0411(10) Uani 1 1 d . . . . .
H43 H 0.693601 -0.119432 0.501290 0.049 Uiso 1 1 calc R U . . .
C44 C 0.7593(3) -0.08194(19) 0.43054(19) 0.0409(10) Uani 1 1 d . . . . .
H44 H 0.760931 -0.111615 0.403714 0.049 Uiso 1 1 calc R U . . .
C45 C 0.7965(3) -0.03439(19) 0.41154(17) 0.0385(9) Uani 1 1 d . . . . .
H45 H 0.823765 -0.031146 0.371631 0.046 Uiso 1 1 calc R U . . .
C46 C 0.7939(3) 0.00903(17) 0.45106(16) 0.0322(8) Uani 1 1 d . . . . .
H46 H 0.819005 0.042010 0.437718 0.039 Uiso 1 1 calc R U . . .
C47 C 0.6475(3) 0.12304(15) 0.54612(15) 0.0288(7) Uani 1 1 d . . . . .
C48 C 0.6682(3) 0.16939(17) 0.51247(18) 0.0358(9) Uani 1 1 d . . . . .
H48 H 0.735690 0.170437 0.495644 0.043 Uiso 1 1 calc R U . . .
C49 C 0.5892(4) 0.21437(18) 0.5036(2) 0.0435(10) Uani 1 1 d . . . . .
H49 H 0.603209 0.245775 0.480229 0.052 Uiso 1 1 calc R U . . .
C50 C 0.4911(4) 0.21359(18) 0.5283(2) 0.0422(10) Uani 1 1 d . . . . .
H50 H 0.437800 0.244554 0.522421 0.051 Uiso 1 1 calc R U . . .
C51 C 0.4706(3) 0.16765(18) 0.56168(19) 0.0385(9) Uani 1 1 d . . . . .
H51 H 0.403004 0.166928 0.578570 0.046 Uiso 1 1 calc R U . . .
C52 C 0.5481(3) 0.12259(17) 0.57068(16) 0.0325(8) Uani 1 1 d . . . . .
H52 H 0.533289 0.091173 0.593775 0.039 Uiso 1 1 calc R U . . .
C53 C 0.5217(3) -0.00380(15) 0.68952(15) 0.0246(7) Uani 1 1 d . . . . .
C54 C 0.4599(3) -0.03485(16) 0.66387(16) 0.0289(7) Uani 1 1 d . . . . .
C55 C 0.4699(3) -0.03737(18) 0.60449(17) 0.0347(8) Uani 1 1 d . . . . .
H55 H 0.513227 -0.017388 0.579886 0.042 Uiso 1 1 calc R U . . .
C56 C 0.4162(3) -0.0691(2) 0.5815(2) 0.0441(10) Uani 1 1 d . . . . .
H56 H 0.423216 -0.070898 0.540965 0.053 Uiso 1 1 calc R U . . .
C57 C 0.3533(4) -0.0980(2) 0.6165(2) 0.0478(11) Uani 1 1 d . . . . .
H57 H 0.317225 -0.119872 0.600228 0.057 Uiso 1 1 calc R U . . .
C58 C 0.3423(4) -0.0953(2) 0.6754(2) 0.0465(11) Uani 1 1 d . . . . .
H58 H 0.298492 -0.115325 0.699647 0.056 Uiso 1 1 calc R U . . .
C59 C 0.3950(3) -0.06356(19) 0.69908(19) 0.0380(9) Uani 1 1 d . . . . .
H59 H 0.386550 -0.061405 0.739686 0.046 Uiso 1 1 calc R U . . .
C60 C 0.5620(3) 0.14510(15) 0.71268(15) 0.0240(7) Uani 1 1 d . . . . .
C61 C 0.5065(3) 0.20591(15) 0.70062(15) 0.0266(7) Uani 1 1 d . . . . .
C62 C 0.5570(3) 0.24080(16) 0.66338(17) 0.0331(8) Uani 1 1 d . . . . .
H62 H 0.626422 0.226775 0.645927 0.040 Uiso 1 1 calc R U . . .
C63 C 0.5064(4) 0.29572(17) 0.65175(19) 0.0396(9) Uani 1 1 d . . . . .
H63 H 0.541435 0.319468 0.626505 0.047 Uiso 1 1 calc R U . . .
C64 C 0.4047(4) 0.31664(17) 0.6767(2) 0.0413(10) Uani 1 1 d . . . . .
H64 H 0.369975 0.354340 0.668234 0.050 Uiso 1 1 calc R U . . .
C65 C 0.3546(3) 0.28201(18) 0.71379(19) 0.0384(9) Uani 1 1 d . . . . .
H65 H 0.285072 0.295953 0.730988 0.046 Uiso 1 1 calc R U . . .
C66 C 0.4057(3) 0.22683(16) 0.72608(17) 0.0316(8) Uani 1 1 d . . . . .
H66 H 0.371077 0.203448 0.752065 0.038 Uiso 1 1 calc R U . . .
C67 C 0.8187(3) -0.08913(16) 0.66233(17) 0.0296(8) Uani 1 1 d . . . . .
C68 C 0.8839(3) -0.14595(16) 0.63301(18) 0.0325(8) Uani 1 1 d . . . . .
C69 C 0.9284(3) -0.14916(17) 0.57460(19) 0.0364(9) Uani 1 1 d . . . . .
H69 H 0.916685 -0.115584 0.552264 0.044 Uiso 1 1 calc R U . . .
C70 C 0.9902(4) -0.2015(2) 0.5488(2) 0.0475(11) Uani 1 1 d . . . . .
H70 H 1.021275 -0.203533 0.508779 0.057 Uiso 1 1 calc R U . . .
C71 C 1.0068(4) -0.25082(19) 0.5809(2) 0.0514(12) Uani 1 1 d . . . . .
H71 H 1.049477 -0.286492 0.563040 0.062 Uiso 1 1 calc R U . . .
C72 C 0.9611(4) -0.24797(19) 0.6388(2) 0.0489(11) Uani 1 1 d . . . . .
H72 H 0.971635 -0.281917 0.660730 0.059 Uiso 1 1 calc R U . . .
C73 C 0.8998(3) -0.19576(18) 0.6652(2) 0.0400(9) Uani 1 1 d . . . . .
H73 H 0.868675 -0.193955 0.705135 0.048 Uiso 1 1 calc R U . . .
C74 C 0.6894(3) 0.09144(15) 0.85495(15) 0.0261(7) Uani 1 1 d . . . . .
C75 C 0.7075(3) 0.12159(16) 0.90500(16) 0.0302(8) Uani 1 1 d . . . . .
C76 C 0.6284(3) 0.14491(18) 0.95178(17) 0.0350(8) Uani 1 1 d . . . . .
H76 H 0.562486 0.141317 0.952754 0.042 Uiso 1 1 calc R U . . .
C77 C 0.6469(4) 0.1735(2) 0.99703(19) 0.0477(11) Uani 1 1 d . . . . .
H77 H 0.593030 0.189976 1.028724 0.057 Uiso 1 1 calc R U . . .
C78 C 0.7419(4) 0.1781(2) 0.9964(2) 0.0556(13) Uani 1 1 d . . . . .
H78 H 0.753738 0.197602 1.027611 0.067 Uiso 1 1 calc R U . . .
C79 C 0.8208(4) 0.1544(2) 0.9502(2) 0.0555(13) Uani 1 1 d . . . . .
H79 H 0.886962 0.157228 0.949830 0.067 Uiso 1 1 calc R U . . .
C80 C 0.8028(3) 0.1264(2) 0.9045(2) 0.0439(10) Uani 1 1 d . . . . .
H80 H 0.856769 0.110540 0.872655 0.053 Uiso 1 1 calc R U . . .
Ru3 Ru 0.13111(2) 0.51954(2) 0.23279(2) 0.02544(6) Uani 1 1 d . . . . .
Ru4 Ru 0.37608(2) 0.47814(2) 0.28312(2) 0.02464(6) Uani 1 1 d . . . . .
P5 P 0.02033(7) 0.46359(4) 0.25104(5) 0.0305(2) Uani 1 1 d . . . . .
P6 P 0.05624(8) 0.55152(4) 0.16064(4) 0.0306(2) Uani 1 1 d . . . . .
P7 P 0.39260(7) 0.50932(4) 0.36779(4) 0.02757(18) Uani 1 1 d . . . . .
P8 P 0.54306(7) 0.46358(4) 0.25703(4) 0.02750(18) Uani 1 1 d . . . . .
O10 O 0.2363(2) 0.46028(11) 0.17188(12) 0.0312(6) Uani 1 1 d . . . . .
O11 O 0.3816(2) 0.44029(12) 0.20111(12) 0.0344(6) Uani 1 1 d . . . . .
O12 O 0.3935(2) 0.39342(10) 0.31476(12) 0.0306(6) Uani 1 1 d . . . . .
O13 O 0.2342(2) 0.38708(13) 0.32974(16) 0.0462(8) Uani 1 1 d . . . . .
O14 O 0.2226(2) 0.58210(11) 0.21426(12) 0.0309(6) Uani 1 1 d . . . . .
O15 O 0.36196(19) 0.56051(10) 0.24917(11) 0.0281(5) Uani 1 1 d . . . . .
O16 O 0.02660(19) 0.58342(11) 0.29214(11) 0.0294(5) Uani 1 1 d . . . . .
O17 O 0.0917(2) 0.56384(14) 0.36921(13) 0.0444(7) Uani 1 1 d . . . . .
O18 O 0.21334(18) 0.48998(11) 0.29965(11) 0.0274(5) Uani 1 1 d . . . . .
C101 C -0.0346(4) 0.50831(18) 0.1554(2) 0.0432(10) Uani 1 1 d . . . . .
H10A H -0.085701 0.530323 0.135774 0.052 Uiso 1 1 calc R U . . .
H10B H 0.000023 0.470949 0.133472 0.052 Uiso 1 1 calc R U . . .
C102 C -0.0833(3) 0.49713(18) 0.2170(2) 0.0416(10) Uani 1 1 d . . . . .
H10C H -0.127874 0.470423 0.217575 0.050 Uiso 1 1 calc R U . . .
H10D H -0.123494 0.534251 0.237758 0.050 Uiso 1 1 calc R U . . .
C103 C 0.0586(3) 0.38770(16) 0.22178(19) 0.0369(9) Uani 1 1 d . . . . .
C104 C 0.1525(4) 0.3549(2) 0.2218(2) 0.0497(12) Uani 1 1 d . . . . .
H104 H 0.197437 0.372044 0.235715 0.060 Uiso 1 1 calc R U . . .
C105 C 0.1834(4) 0.2967(2) 0.2018(3) 0.0645(16) Uani 1 1 d . . . . .
H105 H 0.248163 0.274278 0.203442 0.077 Uiso 1 1 calc R U . . .
C106 C 0.1224(6) 0.2718(2) 0.1800(3) 0.0761(19) Uani 1 1 d . . . . .
H106 H 0.144588 0.232481 0.165411 0.091 Uiso 1 1 calc R U . . .
C107 C 0.0278(6) 0.3042(3) 0.1791(4) 0.094(3) Uani 1 1 d . . . . .
H107 H -0.015540 0.286903 0.163882 0.113 Uiso 1 1 calc R U . . .
C108 C -0.0051(5) 0.3618(2) 0.2004(3) 0.0682(18) Uani 1 1 d . . . . .
H108 H -0.071069 0.383475 0.200297 0.082 Uiso 1 1 calc R U . . .
C109 C -0.0454(3) 0.45654(16) 0.32566(11) 0.0461(9) Uani 0.873(5) 1 d G . P A 1
C110 C 0.0058(2) 0.41695(15) 0.35865(15) 0.0426(12) Uani 0.873(5) 1 d G U P A 1
H110 H 0.070675 0.393425 0.341730 0.051 Uiso 0.873(5) 1 calc R U P A 1
C111 C -0.0381(3) 0.41176(15) 0.41641(14) 0.0538(15) Uani 0.873(5) 1 d G U P A 1
H111 H -0.003164 0.384700 0.438965 0.065 Uiso 0.873(5) 1 calc R U P A 1
C112 C -0.1331(3) 0.44618(17) 0.44117(12) 0.0461(9) Uani 0.873(5) 1 d G . P A 1
H112 H -0.163056 0.442638 0.480650 0.055 Uiso 0.873(5) 1 calc R U P A 1
C113 C -0.1842(2) 0.48578(17) 0.40818(15) 0.0648(18) Uani 0.873(5) 1 d G U P A 1
H113 H -0.249109 0.509301 0.425100 0.078 Uiso 0.873(5) 1 calc R U P A 1
C114 C -0.1403(3) 0.49096(15) 0.35042(15) 0.0488(13) Uani 0.873(5) 1 d G U P A 1
H114 H -0.175270 0.518026 0.327865 0.059 Uiso 0.873(5) 1 calc R U P A 1
C209 C -0.038(2) 0.4504(12) 0.3308(9) 0.0461(9) Uani 0.127(5) 1 d G . P A 2
C210 C -0.116(2) 0.4221(13) 0.3391(10) 0.061(11) Uani 0.127(5) 1 d G U P A 2
H210 H -0.140136 0.413291 0.307190 0.074 Uiso 0.127(5) 1 calc R U P A 2
C211 C -0.1584(19) 0.4068(12) 0.3941(12) 0.060(11) Uani 0.127(5) 1 d G U P A 2
H211 H -0.211443 0.387470 0.399747 0.071 Uiso 0.127(5) 1 calc R U P A 2
C212 C -0.123(2) 0.4197(12) 0.4408(9) 0.0461(9) Uani 0.127(5) 1 d G . P A 2
H212 H -0.151986 0.409262 0.478341 0.055 Uiso 0.127(5) 1 calc R U P A 2
C213 C -0.045(2) 0.4480(12) 0.4325(10) 0.064(12) Uani 0.127(5) 1 d G U P A 2
H213 H -0.021221 0.456877 0.464378 0.077 Uiso 0.127(5) 1 calc R U P A 2
C214 C -0.0030(17) 0.4634(12) 0.3775(11) 0.047(9) Uani 0.127(5) 1 d G U P A 2
H214 H 0.050087 0.482699 0.371822 0.057 Uiso 0.127(5) 1 calc R U P A 2
C115 C -0.0191(3) 0.62767(16) 0.16482(18) 0.0309(8) Uani 1 1 d . . . . .
C116 C -0.0964(3) 0.64517(19) 0.1367(2) 0.0436(10) Uani 1 1 d . . . . .
H116 H -0.112306 0.617070 0.114822 0.052 Uiso 1 1 calc R U . . .
C117 C -0.1506(4) 0.7028(2) 0.1400(2) 0.0501(12) Uani 1 1 d . . . . .
H117 H -0.203355 0.714100 0.120635 0.060 Uiso 1 1 calc R U . . .
C118 C -0.1274(4) 0.74379(18) 0.1719(2) 0.0459(11) Uani 1 1 d . . . . .
H118 H -0.164970 0.783294 0.174852 0.055 Uiso 1 1 calc R U . . .
C119 C -0.0502(4) 0.72748(19) 0.1991(2) 0.0453(11) Uani 1 1 d . . . . .
H119 H -0.033678 0.755884 0.220302 0.054 Uiso 1 1 calc R U . . .
C120 C 0.0040(3) 0.66958(18) 0.19573(19) 0.0383(9) Uani 1 1 d . . . . .
H120 H 0.057255 0.658627 0.214764 0.046 Uiso 1 1 calc R U . . .
C121 C 0.1361(4) 0.54695(18) 0.08764(19) 0.0409(10) Uani 1 1 d . . . . .
C122 C 0.1015(5) 0.5382(3) 0.0391(2) 0.0618(14) Uani 1 1 d . . . . .
H122 H 0.035781 0.532551 0.043465 0.074 Uiso 1 1 calc R U . . .
C123 C 0.1634(6) 0.5377(3) -0.0156(3) 0.079(2) Uani 1 1 d . . . . .
H123 H 0.140491 0.530448 -0.048481 0.095 Uiso 1 1 calc R U . . .
C124 C 0.2574(5) 0.5477(3) -0.0227(2) 0.0714(18) Uani 1 1 d . . . . .
H124 H 0.298352 0.548775 -0.060253 0.086 Uiso 1 1 calc R U . . .
C125 C 0.2914(4) 0.5560(2) 0.0250(2) 0.0579(14) Uani 1 1 d . . . . .
H125 H 0.356740 0.562243 0.020423 0.069 Uiso 1 1 calc R U . . .
C126 C 0.2314(4) 0.55551(19) 0.07996(19) 0.0422(10) Uani 1 1 d . . . . .
H126 H 0.256266 0.561105 0.112596 0.051 Uiso 1 1 calc R U . . .
C127 C 0.5950(3) 0.46376(18) 0.32066(18) 0.0340(8) Uani 1 1 d . . . . .
H12A H 0.598855 0.425769 0.339414 0.041 Uiso 1 1 calc R U . . .
H12B H 0.663285 0.470561 0.309442 0.041 Uiso 1 1 calc R U . . .
C128 C 0.5241(3) 0.51329(17) 0.36193(18) 0.0332(8) Uani 1 1 d . . . . .
H12C H 0.533447 0.551551 0.347173 0.040 Uiso 1 1 calc R U . . .
H12D H 0.539399 0.509408 0.400383 0.040 Uiso 1 1 calc R U . . .
C129 C 0.3269(3) 0.58108(17) 0.40355(17) 0.0330(8) Uani 1 1 d . . . . .
C130 C 0.2684(3) 0.62363(18) 0.3776(2) 0.0399(9) Uani 1 1 d . . . . .
H130 H 0.257052 0.615410 0.341268 0.048 Uiso 1 1 calc R U . . .
C131 C 0.2258(4) 0.6789(2) 0.4046(2) 0.0490(11) Uani 1 1 d . . . . .
H131 H 0.185243 0.708088 0.386638 0.059 Uiso 1 1 calc R U . . .
C132 C 0.2419(4) 0.6913(2) 0.4568(2) 0.0501(12) Uani 1 1 d . . . . .
H132 H 0.212713 0.729008 0.474839 0.060 Uiso 1 1 calc R U . . .
C133 C 0.3003(4) 0.6493(2) 0.4834(2) 0.0500(12) Uani 1 1 d . . . . .
H133 H 0.311506 0.658113 0.519590 0.060 Uiso 1 1 calc R U . . .
C134 C 0.3429(4) 0.59384(19) 0.45700(18) 0.0411(10) Uani 1 1 d . . . . .
H134 H 0.382810 0.564702 0.475380 0.049 Uiso 1 1 calc R U . . .
C135 C 0.3676(3) 0.45972(17) 0.42637(18) 0.0359(9) Uani 1 1 d . . . . .
C136 C 0.4419(4) 0.4262(2) 0.4515(2) 0.0453(11) Uani 1 1 d . . . . .
H136 H 0.508939 0.430330 0.439829 0.054 Uiso 1 1 calc R U . . .
C137 C 0.4179(5) 0.3870(2) 0.4934(2) 0.0593(14) Uani 1 1 d . . . . .
H137 H 0.468000 0.364594 0.510715 0.071 Uiso 1 1 calc R U . . .
C138 C 0.3208(5) 0.3809(2) 0.5095(2) 0.0637(16) Uani 1 1 d . . . . .
H138 H 0.304143 0.354214 0.538161 0.076 Uiso 1 1 calc R U . . .
C139 C 0.2476(5) 0.4129(2) 0.4847(2) 0.0598(14) Uani 1 1 d . . . . .
H139 H 0.181115 0.407908 0.496080 0.072 Uiso 1 1 calc R U . . .
C140 C 0.2703(4) 0.4526(2) 0.4431(2) 0.0452(10) Uani 1 1 d . . . . .
H140 H 0.219486 0.474744 0.426139 0.054 Uiso 1 1 calc R U . . .
C141 C 0.6220(3) 0.39645(17) 0.21645(18) 0.0331(8) Uani 1 1 d . . . . .
C142 C 0.7110(3) 0.39683(19) 0.1769(2) 0.0405(9) Uani 1 1 d . . . . .
H142 H 0.731782 0.432282 0.170132 0.049 Uiso 1 1 calc R U . . .
C143 C 0.7699(4) 0.3455(2) 0.1472(2) 0.0494(11) Uani 1 1 d . . . . .
H143 H 0.830943 0.346119 0.120268 0.059 Uiso 1 1 calc R U . . .
C144 C 0.7407(4) 0.2936(2) 0.1564(3) 0.0566(14) Uani 1 1 d . . . . .
H144 H 0.780419 0.258791 0.135384 0.068 Uiso 1 1 calc R U . . .
C145 C 0.6537(4) 0.2929(2) 0.1962(3) 0.0672(18) Uani 1 1 d . . . . .
H145 H 0.634078 0.257174 0.203563 0.081 Uiso 1 1 calc R U . . .
C146 C 0.5937(4) 0.34416(19) 0.2261(3) 0.0526(13) Uani 1 1 d . . . . .
H146 H 0.533136 0.343168 0.253286 0.063 Uiso 1 1 calc R U . . .
C147 C 0.5877(3) 0.51876(16) 0.21136(17) 0.0298(8) Uani 1 1 d . . . . .
C148 C 0.5592(3) 0.52684(17) 0.15877(18) 0.0351(8) Uani 1 1 d . . . . .
H148 H 0.515908 0.505290 0.149226 0.042 Uiso 1 1 calc R U . . .
C149 C 0.5945(4) 0.5664(2) 0.1207(2) 0.0432(10) Uani 1 1 d . . . . .
H149 H 0.576579 0.571240 0.084707 0.052 Uiso 1 1 calc R U . . .
C150 C 0.6555(4) 0.5989(2) 0.1350(2) 0.0456(11) Uani 1 1 d . . . . .
H150 H 0.679246 0.625948 0.108705 0.055 Uiso 1 1 calc R U . . .
C151 C 0.6821(3) 0.5922(2) 0.1871(2) 0.0445(10) Uani 1 1 d . . . . .
H151 H 0.723722 0.614774 0.196839 0.053 Uiso 1 1 calc R U . . .
C152 C 0.6479(3) 0.55257(18) 0.22523(19) 0.0354(9) Uani 1 1 d . . . . .
H152 H 0.665866 0.548382 0.261276 0.042 Uiso 1 1 calc R U . . .
C153 C 0.3276(3) 0.43769(16) 0.16667(17) 0.0298(8) Uani 1 1 d . . . . .
C154 C 0.3804(3) 0.40210(17) 0.11089(17) 0.0339(8) Uani 1 1 d . . . . .
C155 C 0.4819(4) 0.3762(2) 0.1002(2) 0.0462(11) Uani 1 1 d . . . . .
H155 H 0.518807 0.380120 0.127783 0.055 Uiso 1 1 calc R U . . .
C156 C 0.5301(4) 0.3440(2) 0.0485(2) 0.0558(13) Uani 1 1 d . . . . .
H156 H 0.599801 0.325993 0.041103 0.067 Uiso 1 1 calc R U . . .
C157 C 0.4771(4) 0.3384(2) 0.0082(2) 0.0554(14) Uani 1 1 d . . . . .
H157 H 0.510054 0.316826 -0.026992 0.066 Uiso 1 1 calc R U . . .
C158 C 0.3754(4) 0.3646(2) 0.0195(2) 0.0519(12) Uani 1 1 d . . . . .
H158 H 0.338591 0.360864 -0.008248 0.062 Uiso 1 1 calc R U . . .
C159 C 0.3267(4) 0.39622(18) 0.07081(19) 0.0414(10) Uani 1 1 d . . . . .
H159 H 0.256820 0.413741 0.078351 0.050 Uiso 1 1 calc R U . . .
C160 C 0.3238(3) 0.36779(16) 0.33148(18) 0.0329(8) Uani 1 1 d . . . . .
C161 C 0.3520(3) 0.30876(16) 0.35628(17) 0.0313(8) Uani 1 1 d . . . . .
C162 C 0.4485(3) 0.28614(18) 0.3630(2) 0.0385(9) Uani 1 1 d . . . . .
H162 H 0.497919 0.308031 0.352572 0.046 Uiso 1 1 calc R U . . .
C163 C 0.4720(4) 0.23131(19) 0.3851(2) 0.0446(10) Uani 1 1 d . . . . .
H163 H 0.538619 0.215199 0.388709 0.054 Uiso 1 1 calc R U . . .
C164 C 0.4010(4) 0.19984(18) 0.4019(2) 0.0453(11) Uani 1 1 d . . . . .
H164 H 0.418260 0.162436 0.417421 0.054 Uiso 1 1 calc R U . . .
C165 C 0.3043(4) 0.22268(19) 0.3962(2) 0.0455(11) Uani 1 1 d . . . . .
H165 H 0.254576 0.201144 0.407994 0.055 Uiso 1 1 calc R U . . .
C166 C 0.2800(3) 0.27721(18) 0.37321(18) 0.0374(9) Uani 1 1 d . . . . .
H166 H 0.213573 0.292934 0.369086 0.045 Uiso 1 1 calc R U . . .
C167 C 0.3020(3) 0.59087(15) 0.22253(16) 0.0272(7) Uani 1 1 d . . . . .
C168 C 0.3326(3) 0.64476(15) 0.19745(16) 0.0273(7) Uani 1 1 d . . . . .
C169 C 0.2881(3) 0.67493(16) 0.15590(17) 0.0335(8) Uani 1 1 d . . . . .
H169 H 0.236829 0.662224 0.143863 0.040 Uiso 1 1 calc R U . . .
C170 C 0.3188(3) 0.72371(17) 0.13203(19) 0.0377(9) Uani 1 1 d . . . . .
H170 H 0.289547 0.743856 0.103094 0.045 Uiso 1 1 calc R U . . .
C171 C 0.3923(3) 0.74286(17) 0.15060(19) 0.0375(9) Uani 1 1 d . . . . .
H171 H 0.412565 0.776526 0.134754 0.045 Uiso 1 1 calc R U . . .
C172 C 0.4359(3) 0.71335(17) 0.19176(18) 0.0360(9) Uani 1 1 d . . . . .
H172 H 0.486385 0.726573 0.204124 0.043 Uiso 1 1 calc R U . . .
C173 C 0.4065(3) 0.66435(16) 0.21539(17) 0.0311(8) Uani 1 1 d . . . . .
H173 H 0.436969 0.644125 0.243877 0.037 Uiso 1 1 calc R U . . .
C174 C 0.0292(3) 0.59285(16) 0.34356(18) 0.0316(8) Uani 1 1 d . . . . .
C175 C -0.0505(3) 0.64343(16) 0.37653(17) 0.0307(8) Uani 1 1 d . . . . .
C176 C -0.1263(3) 0.67472(17) 0.35326(19) 0.0355(9) Uani 1 1 d . . . . .
H176 H -0.129255 0.664521 0.315524 0.043 Uiso 1 1 calc R U . . .
C177 C -0.1990(3) 0.72131(18) 0.3844(2) 0.0396(9) Uani 1 1 d . . . . .
H177 H -0.251369 0.742645 0.368061 0.048 Uiso 1 1 calc R U . . .
C178 C -0.1944(3) 0.73623(18) 0.4393(2) 0.0414(10) Uani 1 1 d . . . . .
H178 H -0.243741 0.767803 0.460849 0.050 Uiso 1 1 calc R U . . .
C179 C -0.1180(3) 0.70516(19) 0.46261(19) 0.0420(10) Uani 1 1 d . . . . .
H179 H -0.114819 0.715637 0.500216 0.050 Uiso 1 1 calc R U . . .
C180 C -0.0455(3) 0.65866(18) 0.43171(19) 0.0378(9) Uani 1 1 d . . . . .
H180 H 0.006945 0.637452 0.448047 0.045 Uiso 1 1 calc R U . . .
O80 O 0.6673(6) 0.3180(4) 0.3853(3) 0.100(2) Uani 0.744(8) 1 d . U P B 1
C81 C 0.7436(8) 0.2999(5) 0.3480(5) 0.061(2) Uani 0.744(8) 1 d D U P B 1
C82 C 0.7748(13) 0.2402(5) 0.3223(8) 0.134(6) Uani 0.744(8) 1 d D U P B 1
H82A H 0.788986 0.212234 0.351947 0.201 Uiso 0.744(8) 1 calc R U P B 1
H82B H 0.835404 0.236371 0.291229 0.201 Uiso 0.744(8) 1 calc R U P B 1
H82C H 0.720884 0.232043 0.306778 0.201 Uiso 0.744(8) 1 calc R U P B 1
C83 C 0.8028(8) 0.3407(5) 0.3211(6) 0.086(4) Uani 0.744(8) 1 d D U P B 1
H83A H 0.780090 0.356307 0.286867 0.130 Uiso 0.744(8) 1 calc R U P B 1
H83B H 0.873886 0.320225 0.309756 0.130 Uiso 0.744(8) 1 calc R U P B 1
H83C H 0.793974 0.372987 0.348592 0.130 Uiso 0.744(8) 1 calc R U P B 1
O80A O 0.7342(18) 0.2613(12) 0.3880(10) 0.100(2) Uani 0.256(8) 1 d . U P B 2
C81A C 0.773(4) 0.281(2) 0.3393(18) 0.103(17) Uani 0.256(8) 1 d D U P B 2
C82A C 0.807(3) 0.2429(14) 0.2874(13) 0.079(9) Uani 0.256(8) 1 d D U P B 2
H82D H 0.784972 0.206423 0.295534 0.118 Uiso 0.256(8) 1 calc R U P B 2
H82E H 0.879882 0.234028 0.274881 0.118 Uiso 0.256(8) 1 calc R U P B 2
H82F H 0.777196 0.262637 0.256768 0.118 Uiso 0.256(8) 1 calc R U P B 2
C83A C 0.794(4) 0.3365(18) 0.3518(19) 0.111(16) Uani 0.256(8) 1 d D U P B 2
H83D H 0.764950 0.347994 0.392560 0.166 Uiso 0.256(8) 1 calc R U P B 2
H83E H 0.764174 0.366615 0.327888 0.166 Uiso 0.256(8) 1 calc R U P B 2
H83F H 0.866685 0.332245 0.343150 0.166 Uiso 0.256(8) 1 calc R U P B 2
O81 O 0.0731(8) 0.7736(4) -0.0472(4) 0.175(4) Uani 1 1 d . U . . .
C84 C 0.0274(9) 0.7395(7) -0.0081(5) 0.157(5) Uani 1 1 d D U . . .
C85 C 0.0933(7) 0.7086(4) 0.0271(4) 0.104(3) Uani 1 1 d D U . . .
H85A H 0.086838 0.668160 0.030860 0.157 Uiso 1 1 calc R U . . .
H85B H 0.074300 0.728080 0.065349 0.157 Uiso 1 1 calc R U . . .
H85C H 0.162907 0.708780 0.008684 0.157 Uiso 1 1 calc R U . . .
C86 C -0.0633(13) 0.7827(8) 0.0100(8) 0.146(7) Uani 0.6 1 d D U P C 1
H86A H -0.095872 0.776134 0.049706 0.220 Uiso 0.6 1 calc R U P C 1
H86B H -0.107967 0.780398 -0.015296 0.220 Uiso 0.6 1 calc R U P C 1
H86C H -0.049048 0.821414 0.008016 0.220 Uiso 0.6 1 calc R U P C 1
C86A C -0.0323(18) 0.7022(12) -0.0240(9) 0.116(8) Uani 0.4 1 d D U P C 2
H86D H -0.085096 0.698214 0.009597 0.175 Uiso 0.4 1 calc R U P C 2
H86E H 0.011169 0.663572 -0.037375 0.175 Uiso 0.4 1 calc R U P C 2
H86F H -0.062960 0.719984 -0.054946 0.175 Uiso 0.4 1 calc R U P C 2
O91 O 0.7339(10) 0.1203(5) 0.1542(6) 0.115(4) Uani 0.5 1 d . U P D -1
C91 C 0.8700(12) 0.0646(5) 0.0613(6) 0.073(4) Uani 0.5 1 d D U P D -1
H91A H 0.935963 0.071649 0.043674 0.110 Uiso 0.5 1 calc R U P D -1
H91B H 0.878304 0.024303 0.073840 0.110 Uiso 0.5 1 calc R U P D -1
H91C H 0.828528 0.070866 0.033076 0.110 Uiso 0.5 1 calc R U P D -1
C92 C 0.8191(15) 0.1067(7) 0.1132(8) 0.115(6) Uani 0.5 1 d D U P D -1
C93 C 0.8747(10) 0.1475(5) 0.1127(7) 0.073(3) Uani 0.5 1 d D U P D -1
H93A H 0.925766 0.143276 0.076318 0.109 Uiso 0.5 1 calc R U P D -1
H93B H 0.907510 0.141397 0.144947 0.109 Uiso 0.5 1 calc R U P D -1
H93C H 0.830339 0.186881 0.116510 0.109 Uiso 0.5 1 calc R U P D -1
C94 C 0.8499(15) 0.0526(9) 0.1048(9) 0.045(2) Uiso 0.25 1 d D . P E -2
H94A H 0.803008 0.090448 0.103513 0.068 Uiso 0.25 1 calc R U P E -2
H94B H 0.812187 0.023626 0.120092 0.068 Uiso 0.25 1 calc R U P E -2
H94C H 0.894357 0.056475 0.129651 0.068 Uiso 0.25 1 calc R U P E -2
C95 C 0.9093(15) 0.0340(8) 0.0472(8) 0.045(2) Uiso 0.25 1 d D . P E -2
H95A H 0.859354 0.034237 0.024105 0.055 Uiso 0.25 1 calc R U P E -2
H95B H 0.940399 0.066637 0.033534 0.055 Uiso 0.25 1 calc R U P E -2
C96 C 0.9857(14) -0.0169(8) 0.0274(8) 0.045(2) Uiso 0.25 1 d D . P E -2
H96A H 0.956777 -0.051162 0.026818 0.055 Uiso 0.25 1 calc R U P E -2
H96B H 1.033530 -0.024804 0.052598 0.055 Uiso 0.25 1 calc R U P E -2
C97 C 1.0357(14) -0.0050(9) -0.0308(8) 0.045(2) Uiso 0.25 1 d D . P E -2
H97A H 0.982867 0.003823 -0.052708 0.055 Uiso 0.25 1 calc R U P E -2
H97B H 1.055579 0.032036 -0.027168 0.055 Uiso 0.25 1 calc R U P E -2
C98 C 1.1215(17) -0.0435(10) -0.0683(9) 0.045(2) Uiso 0.25 1 d D . P E -2
H98A H 1.117936 -0.080965 -0.049644 0.055 Uiso 0.25 1 calc R U P E -2
H98B H 1.176202 -0.031818 -0.055568 0.055 Uiso 0.25 1 calc R U P E -2
C99 C 1.1749(15) -0.0655(9) -0.1269(8) 0.045(2) Uiso 0.25 1 d D . P E -2
H99A H 1.236663 -0.094749 -0.125719 0.068 Uiso 0.25 1 calc R U P E -2
H99B H 1.132021 -0.083460 -0.144131 0.068 Uiso 0.25 1 calc R U P E -2
H99C H 1.191745 -0.033083 -0.150203 0.068 Uiso 0.25 1 calc R U P E -2

loop_
_atom_site_aniso_label
_atom_site_aniso_U_11
_atom_site_aniso_U_22
_atom_site_aniso_U_33
_atom_site_aniso_U_23
_atom_site_aniso_U_13
_atom_site_aniso_U_12
Ru1 0.02233(12) 0.02265(12) 0.01790(12) 0.00029(9) -0.00147(9) -0.00542(9)
Ru2 0.02203(12) 0.02166(12) 0.01886(12) -0.00133(9) 0.00031(9) -0.00446(9)
P1 0.0257(4) 0.0230(4) 0.0204(4) 0.0016(3) -0.0031(3) -0.0053(3)
P2 0.0234(4) 0.0245(4) 0.0211(4) 0.0000(3) -0.0012(3) -0.0059(3)
P3 0.0230(4) 0.0250(4) 0.0233(4) -0.0024(3) 0.0009(3) -0.0058(3)
P4 0.0255(4) 0.0248(4) 0.0192(4) -0.0004(3) -0.0007(3) -0.0055(3)
O1 0.0309(13) 0.0293(12) 0.0199(12) -0.0011(9) -0.0037(10) -0.0110(10)
O2 0.0252(13) 0.0330(13) 0.0240(12) 0.0000(10) -0.0034(10) -0.0105(10)
O3 0.0294(13) 0.0261(12) 0.0238(12) 0.0043(9) -0.0048(10) -0.0017(10)
O4 0.0274(13) 0.0235(11) 0.0232(12) -0.0018(9) 0.0009(10) -0.0039(10)
O5 0.0283(13) 0.0231(11) 0.0231(12) -0.0027(9) -0.0013(10) -0.0031(10)
O6 0.0505(18) 0.0299(14) 0.0301(15) 0.0025(11) 0.0049(13) -0.0005(12)
O7 0.0254(13) 0.0279(12) 0.0223(12) -0.0023(9) -0.0026(9) -0.0063(10)
O8 0.0293(14) 0.0485(16) 0.0282(14) -0.0095(12) 0.0018(11) -0.0141(12)
O9 0.0218(12) 0.0296(12) 0.0155(11) 0.0013(9) -0.0003(9) -0.0056(9)
C1 0.0313(19) 0.0277(17) 0.0268(18) 0.0020(14) 0.0022(15) -0.0087(15)
C2 0.034(2) 0.0265(17) 0.0237(18) 0.0001(13) 0.0012(14) -0.0059(15)
C3 0.0278(18) 0.0258(17) 0.0321(19) -0.0028(14) -0.0018(15) -0.0081(14)
C4 0.057(3) 0.0286(19) 0.036(2) -0.0036(16) -0.015(2) 0.0012(18)
C5 0.072(4) 0.040(2) 0.055(3) -0.016(2) -0.034(3) 0.002(2)
C6 0.043(3) 0.037(2) 0.079(4) -0.021(2) -0.004(2) -0.012(2)
C7 0.075(4) 0.038(2) 0.054(3) -0.006(2) 0.020(3) -0.024(2)
C8 0.073(3) 0.037(2) 0.036(2) -0.0032(18) 0.012(2) -0.021(2)
C9 0.0296(18) 0.0297(17) 0.0281(18) 0.0104(14) -0.0121(15) -0.0087(14)
C10 0.032(2) 0.0324(19) 0.048(2) 0.0075(17) -0.0135(18) -0.0055(16)
C11 0.034(2) 0.051(3) 0.061(3) 0.007(2) -0.008(2) -0.007(2)
C12 0.035(2) 0.069(3) 0.062(3) 0.020(3) -0.026(2) -0.020(2)
C13 0.051(3) 0.057(3) 0.042(2) 0.013(2) -0.018(2) -0.029(2)
C14 0.041(2) 0.036(2) 0.031(2) 0.0089(15) -0.0122(17) -0.0148(17)
C15 0.0258(18) 0.0290(17) 0.0261(18) -0.0028(14) -0.0035(14) -0.0050(14)
C16 0.059(3) 0.036(2) 0.030(2) 0.0025(16) 0.0022(19) -0.014(2)
C17 0.075(4) 0.050(3) 0.028(2) -0.0099(19) 0.006(2) -0.016(2)
C18 0.054(3) 0.037(2) 0.040(2) -0.0143(18) -0.005(2) -0.007(2)
C19 0.038(2) 0.0292(18) 0.041(2) -0.0011(16) -0.0054(17) -0.0059(16)
C20 0.0307(19) 0.0322(18) 0.0293(19) 0.0009(15) -0.0034(15) -0.0065(15)
C21 0.0293(19) 0.0263(17) 0.038(2) -0.0011(15) -0.0081(16) -0.0061(14)
C22 0.031(2) 0.052(3) 0.056(3) 0.015(2) -0.007(2) -0.0105(19)
C23 0.030(2) 0.059(3) 0.084(4) 0.015(3) -0.011(2) -0.012(2)
C24 0.046(3) 0.048(3) 0.087(4) 0.001(3) -0.042(3) -0.009(2)
C25 0.057(3) 0.051(3) 0.055(3) -0.011(2) -0.028(2) -0.001(2)
C26 0.031(2) 0.039(2) 0.045(2) -0.0029(18) -0.0104(18) -0.0015(17)
C27 0.0312(19) 0.0343(19) 0.0236(18) -0.0018(14) 0.0027(14) -0.0127(15)
C28 0.0262(18) 0.0318(18) 0.0291(19) -0.0050(14) 0.0045(14) -0.0065(15)
C29 0.0288(18) 0.0287(17) 0.0273(18) 0.0000(14) -0.0063(14) -0.0070(14)
C30 0.035(2) 0.034(2) 0.047(2) -0.0079(17) 0.0065(18) -0.0111(17)
C31 0.042(2) 0.041(2) 0.059(3) -0.001(2) -0.001(2) -0.022(2)
C32 0.048(3) 0.0285(19) 0.050(3) -0.0020(17) -0.015(2) -0.0128(18)
C33 0.045(2) 0.035(2) 0.045(2) -0.0107(18) -0.0028(19) -0.0086(18)
C34 0.033(2) 0.0351(19) 0.032(2) -0.0061(15) 0.0000(16) -0.0111(16)
C35 0.0225(17) 0.0312(18) 0.0313(19) 0.0001(14) 0.0014(14) -0.0066(14)
C36 0.029(2) 0.0323(19) 0.038(2) 0.0024(16) -0.0043(16) -0.0027(16)
C37 0.039(2) 0.036(2) 0.062(3) 0.004(2) -0.005(2) -0.0014(19)
C38 0.044(3) 0.058(3) 0.057(3) 0.022(2) -0.022(2) -0.001(2)
C39 0.048(3) 0.063(3) 0.043(3) 0.004(2) -0.018(2) -0.004(2)
C40 0.034(2) 0.045(2) 0.035(2) 0.0006(17) -0.0045(17) -0.0086(18)
C41 0.0224(17) 0.0269(17) 0.0261(18) -0.0022(13) -0.0038(13) -0.0001(13)
C42 0.040(2) 0.038(2) 0.0254(19) -0.0033(15) -0.0025(16) -0.0135(17)
C43 0.050(3) 0.035(2) 0.039(2) -0.0059(17) -0.0038(19) -0.0171(19)
C44 0.046(2) 0.039(2) 0.035(2) -0.0149(17) -0.0051(18) -0.0092(19)
C45 0.037(2) 0.049(2) 0.0244(19) -0.0076(16) -0.0004(16) -0.0066(18)
C46 0.033(2) 0.0360(19) 0.0259(19) -0.0010(15) -0.0021(15) -0.0097(16)
C47 0.038(2) 0.0247(16) 0.0220(17) -0.0030(13) -0.0075(15) -0.0037(15)
C48 0.041(2) 0.0324(19) 0.032(2) 0.0008(15) -0.0074(17) -0.0078(17)
C49 0.061(3) 0.030(2) 0.041(2) 0.0068(17) -0.017(2) -0.0103(19)
C50 0.048(3) 0.033(2) 0.044(2) -0.0004(17) -0.023(2) 0.0054(18)
C51 0.034(2) 0.039(2) 0.040(2) -0.0067(17) -0.0135(18) -0.0009(17)
C52 0.038(2) 0.0305(18) 0.0259(18) -0.0020(14) -0.0073(16) -0.0027(16)
C53 0.0222(16) 0.0225(15) 0.0261(18) -0.0004(13) -0.0046(13) -0.0006(13)
C54 0.0268(18) 0.0304(18) 0.0292(19) -0.0041(14) -0.0067(15) -0.0058(14)
C55 0.0290(19) 0.044(2) 0.029(2) -0.0038(16) -0.0071(15) -0.0035(16)
C56 0.041(2) 0.053(3) 0.039(2) -0.0142(19) -0.0178(19) -0.002(2)
C57 0.044(3) 0.050(3) 0.056(3) -0.010(2) -0.022(2) -0.012(2)
C58 0.045(3) 0.050(3) 0.054(3) 0.004(2) -0.017(2) -0.023(2)
C59 0.039(2) 0.043(2) 0.035(2) -0.0005(17) -0.0087(17) -0.0166(18)
C60 0.0250(17) 0.0239(16) 0.0225(17) -0.0028(13) -0.0039(13) -0.0060(13)
C61 0.0327(19) 0.0226(16) 0.0218(17) -0.0039(13) -0.0043(14) -0.0030(14)
C62 0.037(2) 0.0278(18) 0.031(2) -0.0029(14) -0.0022(16) -0.0061(16)
C63 0.052(3) 0.0284(19) 0.036(2) 0.0033(16) -0.0045(19) -0.0117(18)
C64 0.052(3) 0.0246(18) 0.045(2) 0.0022(16) -0.017(2) 0.0001(17)
C65 0.035(2) 0.033(2) 0.042(2) -0.0063(17) -0.0076(18) 0.0008(17)
C66 0.033(2) 0.0300(18) 0.0297(19) -0.0013(14) -0.0061(15) -0.0058(15)
C67 0.0262(18) 0.0278(17) 0.032(2) -0.0010(14) -0.0021(15) -0.0052(14)
C68 0.0274(19) 0.0272(18) 0.040(2) -0.0054(15) -0.0027(16) -0.0056(15)
C69 0.036(2) 0.0300(19) 0.039(2) -0.0045(16) -0.0038(17) -0.0053(16)
C70 0.042(2) 0.039(2) 0.052(3) -0.013(2) 0.004(2) -0.0055(19)
C71 0.042(3) 0.031(2) 0.071(3) -0.016(2) -0.002(2) 0.0017(18)
C72 0.047(3) 0.027(2) 0.071(3) 0.000(2) -0.016(2) -0.0027(18)
C73 0.040(2) 0.031(2) 0.048(3) 0.0030(17) -0.0098(19) -0.0078(17)
C74 0.0271(18) 0.0283(17) 0.0238(17) 0.0067(13) -0.0075(14) -0.0075(14)
C75 0.034(2) 0.0324(18) 0.0245(18) 0.0014(14) -0.0067(15) -0.0099(15)
C76 0.036(2) 0.039(2) 0.029(2) -0.0015(16) -0.0052(16) -0.0105(17)
C77 0.057(3) 0.058(3) 0.029(2) -0.0105(19) -0.0020(19) -0.021(2)
C78 0.066(3) 0.065(3) 0.044(3) -0.019(2) -0.021(2) -0.021(3)
C79 0.042(3) 0.070(3) 0.060(3) -0.021(3) -0.020(2) -0.015(2)
C80 0.035(2) 0.052(3) 0.045(3) -0.012(2) -0.0076(19) -0.0121(19)
Ru3 0.02265(13) 0.02043(12) 0.03146(14) -0.00157(10) -0.00488(10) -0.00312(10)
Ru4 0.02207(13) 0.02092(12) 0.02893(14) 0.00056(9) -0.00381(10) -0.00354(9)
P5 0.0248(4) 0.0230(4) 0.0424(5) -0.0020(4) -0.0054(4) -0.0055(3)
P6 0.0314(5) 0.0248(4) 0.0362(5) -0.0016(4) -0.0128(4) -0.0033(4)
P7 0.0281(5) 0.0259(4) 0.0270(4) 0.0013(3) -0.0034(4) -0.0064(3)
P8 0.0236(4) 0.0254(4) 0.0313(5) -0.0007(3) -0.0035(4) -0.0044(3)
O10 0.0289(14) 0.0279(12) 0.0339(14) -0.0074(10) -0.0055(11) -0.0026(10)
O11 0.0301(14) 0.0356(14) 0.0332(15) -0.0092(11) -0.0067(11) 0.0002(11)
O12 0.0295(13) 0.0205(11) 0.0403(15) 0.0024(10) -0.0075(11) -0.0038(10)
O13 0.0318(16) 0.0356(15) 0.077(2) 0.0209(15) -0.0226(15) -0.0114(12)
O14 0.0306(14) 0.0273(12) 0.0374(15) 0.0048(10) -0.0099(11) -0.0102(11)
O15 0.0285(13) 0.0230(11) 0.0320(14) 0.0022(10) -0.0072(11) -0.0050(10)
O16 0.0289(13) 0.0272(12) 0.0296(14) -0.0039(10) -0.0056(10) -0.0027(10)
O17 0.0392(17) 0.0482(17) 0.0352(16) -0.0044(13) -0.0070(13) 0.0083(14)
O18 0.0224(12) 0.0255(12) 0.0324(14) 0.0028(10) -0.0065(10) -0.0022(10)
C101 0.049(3) 0.031(2) 0.060(3) 0.0034(18) -0.028(2) -0.0141(18)
C102 0.034(2) 0.0284(19) 0.066(3) 0.0016(18) -0.019(2) -0.0067(16)
C103 0.043(2) 0.0236(17) 0.042(2) 0.0009(15) -0.0063(18) -0.0072(16)
C104 0.045(3) 0.032(2) 0.071(3) -0.005(2) -0.017(2) -0.0051(19)
C105 0.052(3) 0.034(2) 0.100(5) -0.007(3) -0.015(3) 0.003(2)
C106 0.098(5) 0.030(2) 0.101(5) -0.017(3) -0.036(4) -0.002(3)
C107 0.093(5) 0.043(3) 0.163(8) -0.028(4) -0.072(5) -0.006(3)
C108 0.059(3) 0.038(3) 0.117(5) -0.015(3) -0.045(4) -0.004(2)
C109 0.0424(19) 0.044(2) 0.048(2) -0.0089(16) 0.0021(15) -0.0152(16)
C110 0.036(3) 0.040(3) 0.045(3) 0.003(2) 0.002(2) -0.007(2)
C111 0.056(3) 0.049(3) 0.051(3) 0.009(2) -0.003(3) -0.013(3)
C112 0.0424(19) 0.044(2) 0.048(2) -0.0089(16) 0.0021(15) -0.0152(16)
C113 0.047(3) 0.073(4) 0.060(4) -0.022(3) 0.012(3) -0.007(3)
C114 0.041(3) 0.048(3) 0.051(3) -0.010(2) -0.004(2) -0.003(2)
C209 0.0424(19) 0.044(2) 0.048(2) -0.0089(16) 0.0021(15) -0.0152(16)
C210 0.062(14) 0.063(14) 0.062(14) 0.000(9) -0.014(9) -0.022(9)
C211 0.059(14) 0.062(14) 0.057(14) 0.001(9) -0.006(9) -0.021(9)
C212 0.0424(19) 0.044(2) 0.048(2) -0.0089(16) 0.0021(15) -0.0152(16)
C213 0.064(14) 0.065(14) 0.058(14) 0.011(9) -0.011(9) -0.009(9)
C214 0.042(12) 0.046(12) 0.049(12) 0.008(9) -0.004(8) -0.008(9)
C115 0.0247(18) 0.0252(17) 0.040(2) 0.0009(15) -0.0064(15) -0.0020(14)
C116 0.041(2) 0.035(2) 0.060(3) 0.0057(19) -0.024(2) -0.0087(18)
C117 0.039(2) 0.039(2) 0.073(3) 0.010(2) -0.020(2) -0.0043(19)
C118 0.040(2) 0.028(2) 0.062(3) 0.0042(19) -0.008(2) 0.0023(17)
C119 0.056(3) 0.029(2) 0.050(3) -0.0020(18) -0.016(2) -0.0050(19)
C120 0.044(2) 0.031(2) 0.041(2) 0.0023(16) -0.0161(19) -0.0062(17)
C121 0.050(3) 0.033(2) 0.035(2) -0.0044(16) -0.0132(19) 0.0027(18)
C122 0.067(4) 0.068(3) 0.048(3) -0.013(3) -0.022(3) -0.004(3)
C123 0.101(5) 0.092(5) 0.036(3) -0.018(3) -0.022(3) -0.001(4)
C124 0.087(5) 0.073(4) 0.034(3) -0.009(2) 0.002(3) 0.006(3)
C125 0.057(3) 0.055(3) 0.047(3) 0.002(2) 0.002(2) 0.000(2)
C126 0.050(3) 0.037(2) 0.033(2) 0.0004(17) -0.0079(19) -0.0017(19)
C127 0.0263(19) 0.039(2) 0.037(2) -0.0004(16) -0.0070(16) -0.0101(16)
C128 0.0300(19) 0.0345(19) 0.035(2) -0.0014(16) -0.0048(16) -0.0101(16)
C129 0.031(2) 0.0313(19) 0.033(2) -0.0029(15) 0.0007(15) -0.0073(15)
C130 0.039(2) 0.036(2) 0.040(2) -0.0066(17) -0.0042(18) -0.0027(17)
C131 0.047(3) 0.038(2) 0.055(3) -0.004(2) -0.009(2) 0.000(2)
C132 0.050(3) 0.035(2) 0.055(3) -0.016(2) 0.004(2) -0.006(2)
C133 0.061(3) 0.050(3) 0.035(2) -0.0118(19) 0.000(2) -0.014(2)
C134 0.049(3) 0.039(2) 0.032(2) -0.0023(17) -0.0055(18) -0.0094(19)
C135 0.044(2) 0.0299(19) 0.033(2) 0.0032(15) -0.0052(17) -0.0107(17)
C136 0.055(3) 0.040(2) 0.039(2) 0.0093(18) -0.011(2) -0.007(2)
C137 0.077(4) 0.043(3) 0.053(3) 0.015(2) -0.016(3) -0.005(3)
C138 0.092(5) 0.049(3) 0.051(3) 0.019(2) -0.007(3) -0.029(3)
C139 0.064(3) 0.061(3) 0.055(3) 0.013(3) -0.003(3) -0.030(3)
C140 0.048(3) 0.051(3) 0.039(2) 0.0088(19) -0.007(2) -0.021(2)
C141 0.0256(19) 0.0319(19) 0.038(2) -0.0053(16) -0.0090(16) 0.0020(15)
C142 0.035(2) 0.036(2) 0.046(2) -0.0070(18) -0.0031(18) -0.0060(17)
C143 0.037(2) 0.053(3) 0.046(3) -0.009(2) 0.001(2) 0.001(2)
C144 0.043(3) 0.041(2) 0.077(4) -0.022(2) -0.012(2) 0.007(2)
C145 0.041(3) 0.032(2) 0.118(5) -0.016(3) -0.004(3) -0.003(2)
C146 0.033(2) 0.031(2) 0.084(4) -0.002(2) -0.001(2) -0.0031(18)
C147 0.0235(17) 0.0256(17) 0.035(2) -0.0022(14) -0.0014(15) -0.0021(14)
C148 0.030(2) 0.0332(19) 0.039(2) -0.0028(16) -0.0036(16) -0.0067(16)
C149 0.044(2) 0.043(2) 0.036(2) 0.0020(18) -0.0006(18) -0.0081(19)
C150 0.044(3) 0.040(2) 0.044(3) 0.0041(19) 0.005(2) -0.0116(19)
C151 0.036(2) 0.042(2) 0.053(3) -0.0038(19) 0.0006(19) -0.0133(18)
C152 0.0264(19) 0.037(2) 0.041(2) 0.0007(17) -0.0048(16) -0.0077(16)
C153 0.0313(19) 0.0256(17) 0.0315(19) -0.0042(14) -0.0061(15) -0.0059(15)
C154 0.038(2) 0.0282(18) 0.032(2) -0.0050(15) -0.0034(16) -0.0058(16)
C155 0.040(2) 0.042(2) 0.050(3) -0.017(2) -0.001(2) -0.0062(19)
C156 0.046(3) 0.052(3) 0.056(3) -0.019(2) 0.009(2) -0.005(2)
C157 0.076(4) 0.040(2) 0.038(3) -0.0158(19) 0.009(2) -0.011(2)
C158 0.079(4) 0.041(2) 0.036(2) -0.0071(19) -0.013(2) -0.013(2)
C159 0.050(3) 0.034(2) 0.037(2) -0.0073(17) -0.0092(19) -0.0049(18)
C160 0.034(2) 0.0263(18) 0.038(2) 0.0014(15) -0.0090(16) -0.0070(15)
C161 0.039(2) 0.0239(17) 0.0314(19) 0.0002(14) -0.0101(16) -0.0059(15)
C162 0.042(2) 0.0310(19) 0.047(2) 0.0075(17) -0.0201(19) -0.0090(17)
C163 0.048(3) 0.038(2) 0.050(3) 0.0085(19) -0.022(2) -0.0048(19)
C164 0.065(3) 0.031(2) 0.044(3) 0.0123(18) -0.023(2) -0.009(2)
C165 0.058(3) 0.035(2) 0.048(3) 0.0087(18) -0.012(2) -0.020(2)
C166 0.039(2) 0.038(2) 0.038(2) 0.0054(17) -0.0106(17) -0.0112(17)
C167 0.0265(18) 0.0238(16) 0.0267(18) -0.0042(13) -0.0011(14) -0.0022(14)
C168 0.0275(18) 0.0215(16) 0.0285(18) -0.0028(13) -0.0008(14) -0.0031(13)
C169 0.037(2) 0.0282(18) 0.034(2) -0.0004(15) -0.0076(16) -0.0071(16)
C170 0.041(2) 0.0308(19) 0.039(2) 0.0065(16) -0.0080(18) -0.0058(17)
C171 0.038(2) 0.0285(18) 0.043(2) 0.0033(16) 0.0002(18) -0.0126(16)
C172 0.037(2) 0.0301(19) 0.041(2) -0.0051(16) -0.0045(17) -0.0112(16)
C173 0.0320(19) 0.0281(17) 0.033(2) -0.0021(14) -0.0077(15) -0.0060(15)
C174 0.0241(18) 0.0281(18) 0.038(2) -0.0003(15) -0.0009(15) -0.0036(15)
C175 0.0244(18) 0.0284(18) 0.037(2) -0.0027(15) -0.0013(15) -0.0073(14)
C176 0.033(2) 0.0323(19) 0.039(2) -0.0056(16) -0.0044(17) -0.0075(16)
C177 0.032(2) 0.034(2) 0.049(3) -0.0071(18) -0.0059(18) -0.0042(16)
C178 0.034(2) 0.035(2) 0.048(3) -0.0127(18) 0.0048(18) -0.0080(17)
C179 0.044(2) 0.044(2) 0.035(2) -0.0104(18) -0.0018(18) -0.0105(19)
C180 0.035(2) 0.039(2) 0.038(2) -0.0024(17) -0.0064(17) -0.0069(17)
O80 0.096(5) 0.134(6) 0.077(4) 0.005(4) -0.019(4) -0.042(4)
C81 0.058(5) 0.071(5) 0.062(5) 0.006(4) -0.024(4) -0.022(5)
C82 0.122(11) 0.070(7) 0.206(16) -0.015(10) -0.058(12) 0.003(7)
C83 0.056(5) 0.071(6) 0.131(10) 0.030(6) -0.027(6) -0.010(4)
O80A 0.096(5) 0.134(6) 0.077(4) 0.005(4) -0.019(4) -0.042(4)
C81A 0.097(19) 0.105(19) 0.111(19) -0.007(10) -0.026(10) -0.029(11)
C82A 0.091(17) 0.067(13) 0.082(15) 0.014(12) -0.030(13) -0.015(12)
C83A 0.11(2) 0.11(2) 0.11(2) 0.014(17) -0.019(17) -0.024(16)
O81 0.198(9) 0.151(7) 0.175(8) 0.001(6) -0.044(7) -0.041(7)
C84 0.139(8) 0.206(9) 0.106(7) 0.018(7) -0.002(6) -0.027(7)
C85 0.117(7) 0.083(5) 0.115(7) 0.022(5) -0.020(5) -0.035(5)
C86 0.119(12) 0.158(13) 0.128(12) 0.076(11) -0.002(9) -0.001(10)
C86A 0.119(14) 0.187(18) 0.078(12) 0.000(11) -0.041(10) -0.084(13)
O91 0.116(9) 0.095(8) 0.134(10) -0.015(7) -0.027(8) -0.028(7)
C91 0.094(9) 0.032(5) 0.107(10) 0.014(6) -0.048(8) -0.016(6)
C92 0.118(10) 0.107(9) 0.120(10) 0.022(8) -0.033(8) -0.024(8)
C93 0.062(7) 0.053(6) 0.105(10) -0.006(6) -0.016(7) -0.021(5)

loop_
_atom_type_symbol
_atom_type_description
_atom_type_scat_dispersion_real
_atom_type_scat_dispersion_imag
_atom_type_scat_source
C C 0.0181 0.0091 'International Tables Vol C Tables 4.2.6.8 and 6.1.1.4'
H H 0.0000 0.0000 'International Tables Vol C Tables 4.2.6.8 and 6.1.1.4'
O O 0.0492 0.0322 'International Tables Vol C Tables 4.2.6.8 and 6.1.1.4'
P P 0.2955 0.4335 'International Tables Vol C Tables 4.2.6.8 and 6.1.1.4'
Ru Ru 0.0552 3.2960 'International Tables Vol C Tables 4.2.6.8 and 6.1.1.4'

loop_
_geom_angle_atom_site_label_1
_geom_angle_atom_site_label_2
_geom_angle_atom_site_label_3
_geom_angle
_geom_angle_site_symmetry_1
_geom_angle_site_symmetry_3
_geom_angle_publ_flag
O1 Ru1 O7 176.74(10) . . ?
O1 Ru1 O3 88.80(10) . . ?
O7 Ru1 O3 88.76(10) . . ?
O1 Ru1 O9 91.18(9) . . ?
O7 Ru1 O9 90.96(9) . . ?
O3 Ru1 O9 89.38(9) . . ?
O1 Ru1 P2 89.75(7) . . ?
O7 Ru1 P2 88.09(7) . . ?
O3 Ru1 P2 90.19(7) . . ?
O9 Ru1 P2 178.96(7) . . ?
O1 Ru1 P1 93.81(7) . . ?
O7 Ru1 P1 88.44(7) . . ?
O3 Ru1 P1 174.55(7) . . ?
O9 Ru1 P1 95.35(7) . . ?
P2 Ru1 P1 85.04(3) . . ?
O4 Ru2 O5 176.68(10) . . ?
O4 Ru2 O2 89.26(10) . . ?
O5 Ru2 O2 88.27(10) . . ?
O4 Ru2 O9 91.40(9) . . ?
O5 Ru2 O9 90.65(9) . . ?
O2 Ru2 O9 86.24(9) . . ?
O4 Ru2 P3 96.62(7) . . ?
O5 Ru2 P3 85.68(7) . . ?
O2 Ru2 P3 172.67(7) . . ?
O9 Ru2 P3 97.94(7) . . ?
O4 Ru2 P4 87.82(7) . . ?
O5 Ru2 P4 90.04(7) . . ?
O2 Ru2 P4 91.66(7) . . ?
O9 Ru2 P4 177.77(7) . . ?
P3 Ru2 P4 84.23(3) . . ?
C9 P1 C3 101.48(17) . . ?
C9 P1 C2 105.34(18) . . ?
C3 P1 C2 102.07(17) . . ?
C9 P1 Ru1 115.68(12) . . ?
C3 P1 Ru1 123.17(13) . . ?
C2 P1 Ru1 107.14(12) . . ?
C21 P2 C15 101.54(17) . . ?
C21 P2 C1 103.51(18) . . ?
C15 P2 C1 104.40(17) . . ?
C21 P2 Ru1 120.87(13) . . ?
C15 P2 Ru1 116.10(12) . . ?
C1 P2 Ru1 108.63(12) . . ?
C35 P3 C29 103.17(18) . . ?
C35 P3 C28 105.27(17) . . ?
C29 P3 C28 103.46(17) . . ?
C35 P3 Ru2 114.93(12) . . ?
C29 P3 Ru2 121.64(13) . . ?
C28 P3 Ru2 106.77(13) . . ?
C47 P4 C41 103.11(16) . . ?
C47 P4 C27 104.99(18) . . ?
C41 P4 C27 103.34(17) . . ?
C47 P4 Ru2 116.21(12) . . ?
C41 P4 Ru2 117.60(12) . . ?
C27 P4 Ru2 110.12(13) . . ?
C53 O1 Ru1 130.5(2) . . ?
C53 O2 Ru2 140.5(2) . . ?
C60 O3 Ru1 138.7(2) . . ?
C60 O4 Ru2 131.0(2) . . ?
C67 O5 Ru2 126.6(2) . . ?
C74 O7 Ru1 125.7(2) . . ?
Ru1 O9 Ru2 119.64(11) . . ?
C2 C1 P2 106.4(2) . . ?
C2 C1 H1A 110.4 . . ?
P2 C1 H1A 110.4 . . ?
C2 C1 H1B 110.4 . . ?
P2 C1 H1B 110.4 . . ?
H1A C1 H1B 108.6 . . ?
C1 C2 P1 105.6(2) . . ?
C1 C2 H2A 110.6 . . ?
P1 C2 H2A 110.6 . . ?
C1 C2 H2B 110.6 . . ?
P1 C2 H2B 110.6 . . ?
H2A C2 H2B 108.7 . . ?
C4 C3 C8 118.0(4) . . ?
C4 C3 P1 121.6(3) . . ?
C8 C3 P1 120.4(3) . . ?
C3 C4 C5 120.9(4) . . ?
C3 C4 H4 119.5 . . ?
C5 C4 H4 119.5 . . ?
C6 C5 C4 120.5(5) . . ?
C6 C5 H5 119.8 . . ?
C4 C5 H5 119.8 . . ?
C5 C6 C7 119.7(4) . . ?
C5 C6 H6 120.1 . . ?
C7 C6 H6 120.1 . . ?
C6 C7 C8 119.4(5) . . ?
C6 C7 H7 120.3 . . ?
C8 C7 H7 120.3 . . ?
C3 C8 C7 121.4(5) . . ?
C3 C8 H8 119.3 . . ?
C7 C8 H8 119.3 . . ?
C10 C9 C14 118.6(4) . . ?
C10 C9 P1 119.9(3) . . ?
C14 C9 P1 121.2(3) . . ?
C11 C10 C9 120.3(4) . . ?
C11 C10 H10 119.8 . . ?
C9 C10 H10 119.8 . . ?
C10 C11 C12 120.3(5) . . ?
C10 C11 H11 119.9 . . ?
C12 C11 H11 119.9 . . ?
C13 C12 C11 120.0(4) . . ?
C13 C12 H12 120.0 . . ?
C11 C12 H12 120.0 . . ?
C12 C13 C14 120.5(5) . . ?
C12 C13 H13 119.8 . . ?
C14 C13 H13 119.8 . . ?
C13 C14 C9 120.2(4) . . ?
C13 C14 H14 119.9 . . ?
C9 C14 H14 119.9 . . ?
C16 C15 C20 118.8(4) . . ?
C16 C15 P2 123.1(3) . . ?
C20 C15 P2 118.1(3) . . ?
C15 C16 C17 120.4(4) . . ?
C15 C16 H16 119.8 . . ?
C17 C16 H16 119.8 . . ?
C18 C17 C16 120.3(4) . . ?
C18 C17 H17 119.8 . . ?
C16 C17 H17 119.8 . . ?
C17 C18 C19 120.0(4) . . ?
C17 C18 H18 120.0 . . ?
C19 C18 H18 120.0 . . ?
C18 C19 C20 120.3(4) . . ?
C18 C19 H19 119.8 . . ?
C20 C19 H19 119.8 . . ?
C15 C20 C19 120.0(4) . . ?
C15 C20 H20 120.0 . . ?
C19 C20 H20 120.0 . . ?
C26 C21 C22 118.2(4) . . ?
C26 C21 P2 121.1(3) . . ?
C22 C21 P2 120.7(3) . . ?
C23 C22 C21 121.1(5) . . ?
C23 C22 H22 119.5 . . ?
C21 C22 H22 119.5 . . ?
C22 C23 C24 120.0(5) . . ?
C22 C23 H23 120.0 . . ?
C24 C23 H23 120.0 . . ?
C25 C24 C23 120.2(5) . . ?
C25 C24 H24 119.9 . . ?
C23 C24 H24 119.9 . . ?
C24 C25 C26 120.1(5) . . ?
C24 C25 H25 119.9 . . ?
C26 C25 H25 119.9 . . ?
C25 C26 C21 120.4(4) . . ?
C25 C26 H26 119.8 . . ?
C21 C26 H26 119.8 . . ?
C28 C27 P4 106.1(2) . . ?
C28 C27 H27A 110.5 . . ?
P4 C27 H27A 110.5 . . ?
C28 C27 H27B 110.5 . . ?
P4 C27 H27B 110.5 . . ?
H27A C27 H27B 108.7 . . ?
C27 C28 P3 105.9(2) . . ?
C27 C28 H28A 110.5 . . ?
P3 C28 H28A 110.5 . . ?
C27 C28 H28B 110.5 . . ?
P3 C28 H28B 110.5 . . ?
H28A C28 H28B 108.7 . . ?
C30 C29 C34 118.5(4) . . ?
C30 C29 P3 122.3(3) . . ?
C34 C29 P3 119.2(3) . . ?
C29 C30 C31 121.2(4) . . ?
C29 C30 H30 119.4 . . ?
C31 C30 H30 119.4 . . ?
C32 C31 C30 119.8(4) . . ?
C32 C31 H31 120.1 . . ?
C30 C31 H31 120.1 . . ?
C33 C32 C31 119.5(4) . . ?
C33 C32 H32 120.2 . . ?
C31 C32 H32 120.2 . . ?
C32 C33 C34 120.9(4) . . ?
C32 C33 H33 119.6 . . ?
C34 C33 H33 119.6 . . ?
C33 C34 C29 120.1(4) . . ?
C33 C34 H34 119.9 . . ?
C29 C34 H34 119.9 . . ?
C40 C35 C36 118.2(4) . . ?
C40 C35 P3 120.2(3) . . ?
C36 C35 P3 121.1(3) . . ?
C37 C36 C35 120.7(4) . . ?
C37 C36 H36 119.6 . . ?
C35 C36 H36 119.6 . . ?
C36 C37 C38 120.6(4) . . ?
C36 C37 H37 119.7 . . ?
C38 C37 H37 119.7 . . ?
C37 C38 C39 119.4(4) . . ?
C37 C38 H38 120.3 . . ?
C39 C38 H38 120.3 . . ?
C40 C39 C38 120.1(5) . . ?
C40 C39 H39 120.0 . . ?
C38 C39 H39 120.0 . . ?
C39 C40 C35 121.0(4) . . ?
C39 C40 H40 119.5 . . ?
C35 C40 H40 119.5 . . ?
C46 C41 C42 118.6(3) . . ?
C46 C41 P4 122.0(3) . . ?
C42 C41 P4 119.4(3) . . ?
C43 C42 C41 120.0(4) . . ?
C43 C42 H42 120.0 . . ?
C41 C42 H42 120.0 . . ?
C44 C43 C42 120.6(4) . . ?
C44 C43 H43 119.7 . . ?
C42 C43 H43 119.7 . . ?
C45 C44 C43 120.1(4) . . ?
C45 C44 H44 119.9 . . ?
C43 C44 H44 119.9 . . ?
C44 C45 C46 119.7(4) . . ?
C44 C45 H45 120.1 . . ?
C46 C45 H45 120.1 . . ?
C41 C46 C45 121.1(4) . . ?
C41 C46 H46 119.5 . . ?
C45 C46 H46 119.5 . . ?
C52 C47 C48 119.2(4) . . ?
C52 C47 P4 117.6(3) . . ?
C48 C47 P4 123.2(3) . . ?
C47 C48 C49 119.6(4) . . ?
C47 C48 H48 120.2 . . ?
C49 C48 H48 120.2 . . ?
C50 C49 C48 120.6(4) . . ?
C50 C49 H49 119.7 . . ?
C48 C49 H49 119.7 . . ?
C49 C50 C51 119.7(4) . . ?
C49 C50 H50 120.1 . . ?
C51 C50 H50 120.1 . . ?
C50 C51 C52 120.4(4) . . ?
C50 C51 H51 119.8 . . ?
C52 C51 H51 119.8 . . ?
C51 C52 C47 120.4(4) . . ?
C51 C52 H52 119.8 . . ?
C47 C52 H52 119.8 . . ?
O2 C53 O1 128.4(3) . . ?
O2 C53 C54 117.8(3) . . ?
O1 C53 C54 113.8(3) . . ?
C59 C54 C55 119.2(4) . . ?
C59 C54 C53 120.0(3) . . ?
C55 C54 C53 120.8(3) . . ?
C56 C55 C54 119.7(4) . . ?
C56 C55 H55 120.1 . . ?
C54 C55 H55 120.1 . . ?
C57 C56 C55 120.7(4) . . ?
C57 C56 H56 119.7 . . ?
C55 C56 H56 119.7 . . ?
C56 C57 C58 120.0(4) . . ?
C56 C57 H57 120.0 . . ?
C58 C57 H57 120.0 . . ?
C57 C58 C59 120.0(4) . . ?
C57 C58 H58 120.0 . . ?
C59 C58 H58 120.0 . . ?
C58 C59 C54 120.3(4) . . ?
C58 C59 H59 119.8 . . ?
C54 C59 H59 119.8 . . ?
O3 C60 O4 128.7(3) . . ?
O3 C60 C61 117.0(3) . . ?
O4 C60 C61 114.2(3) . . ?
C66 C61 C62 119.5(3) . . ?
C66 C61 C60 120.5(3) . . ?
C62 C61 C60 120.0(3) . . ?
C63 C62 C61 120.1(4) . . ?
C63 C62 H62 120.0 . . ?
C61 C62 H62 120.0 . . ?
C62 C63 C64 120.6(4) . . ?
C62 C63 H63 119.7 . . ?
C64 C63 H63 119.7 . . ?
C65 C64 C63 119.3(4) . . ?
C65 C64 H64 120.3 . . ?
C63 C64 H64 120.3 . . ?
C64 C65 C66 120.2(4) . . ?
C64 C65 H65 119.9 . . ?
C66 C65 H65 119.9 . . ?
C61 C66 C65 120.2(4) . . ?
C61 C66 H66 119.9 . . ?
C65 C66 H66 119.9 . . ?
O6 C67 O5 126.1(3) . . ?
O6 C67 C68 118.4(3) . . ?
O5 C67 C68 115.4(3) . . ?
C69 C68 C73 119.6(4) . . ?
C69 C68 C67 120.8(4) . . ?
C73 C68 C67 119.6(4) . . ?
C68 C69 C70 119.9(4) . . ?
C68 C69 H69 120.1 . . ?
C70 C69 H69 120.1 . . ?
C71 C70 C69 120.4(5) . . ?
C71 C70 H70 119.8 . . ?
C69 C70 H70 119.8 . . ?
C72 C71 C70 119.8(4) . . ?
C72 C71 H71 120.1 . . ?
C70 C71 H71 120.1 . . ?
C71 C72 C73 120.3(4) . . ?
C71 C72 H72 119.8 . . ?
C73 C72 H72 119.8 . . ?
C72 C73 C68 120.0(4) . . ?
C72 C73 H73 120.0 . . ?
C68 C73 H73 120.0 . . ?
O8 C74 O7 126.1(4) . . ?
O8 C74 C75 117.9(3) . . ?
O7 C74 C75 116.0(3) . . ?
C80 C75 C76 119.7(4) . . ?
C80 C75 C74 119.8(4) . . ?
C76 C75 C74 120.6(4) . . ?
C77 C76 C75 119.4(4) . . ?
C77 C76 H76 120.3 . . ?
C75 C76 H76 120.3 . . ?
C78 C77 C76 120.7(4) . . ?
C78 C77 H77 119.6 . . ?
C76 C77 H77 119.6 . . ?
C77 C78 C79 120.0(4) . . ?
C77 C78 H78 120.0 . . ?
C79 C78 H78 120.0 . . ?
C78 C79 C80 119.7(5) . . ?
C78 C79 H79 120.2 . . ?
C80 C79 H79 120.2 . . ?
C75 C80 C79 120.6(4) . . ?
C75 C80 H80 119.7 . . ?
C79 C80 H80 119.7 . . ?
O10 Ru3 O16 176.97(10) . . ?
O10 Ru3 O14 90.36(10) . . ?
O16 Ru3 O14 86.99(10) . . ?
O10 Ru3 O18 91.55(10) . . ?
O16 Ru3 O18 89.70(10) . . ?
O14 Ru3 O18 85.51(10) . . ?
O10 Ru3 P5 94.31(8) . . ?
O16 Ru3 P5 88.20(8) . . ?
O14 Ru3 P5 173.00(7) . . ?
O18 Ru3 P5 99.55(7) . . ?
O10 Ru3 P6 86.47(8) . . ?
O16 Ru3 P6 92.12(8) . . ?
O14 Ru3 P6 91.13(8) . . ?
O18 Ru3 P6 176.08(7) . . ?
P5 Ru3 P6 83.97(4) . . ?
O15 Ru4 O12 178.02(11) . . ?
O15 Ru4 O11 90.78(11) . . ?
O12 Ru4 O11 87.56(11) . . ?
O15 Ru4 O18 89.68(10) . . ?
O12 Ru4 O18 91.27(10) . . ?
O11 Ru4 O18 85.81(10) . . ?
O15 Ru4 P8 89.44(8) . . ?
O12 Ru4 P8 89.45(8) . . ?
O11 Ru4 P8 88.48(8) . . ?
O18 Ru4 P8 174.21(7) . . ?
O15 Ru4 P7 93.25(8) . . ?
O12 Ru4 P7 88.26(8) . . ?
O11 Ru4 P7 171.71(8) . . ?
O18 Ru4 P7 101.44(7) . . ?
P8 Ru4 P7 84.32(4) . . ?
C109 P5 C103 102.88(18) . . ?
C109 P5 C102 102.8(2) . . ?
C103 P5 C102 102.9(2) . . ?
C103 P5 C209 99.5(9) . . ?
C102 P5 C209 107.8(9) . . ?
C109 P5 Ru3 119.33(14) . . ?
C103 P5 Ru3 119.36(14) . . ?
C102 P5 Ru3 107.31(14) . . ?
C209 P5 Ru3 118.6(8) . . ?
C121 P6 C101 104.3(2) . . ?
C121 P6 C115 101.09(19) . . ?
C101 P6 C115 103.13(19) . . ?
C121 P6 Ru3 117.72(15) . . ?
C101 P6 Ru3 109.81(15) . . ?
C115 P6 Ru3 118.89(14) . . ?
C135 P7 C129 101.81(18) . . ?
C135 P7 C128 104.7(2) . . ?
C129 P7 C128 99.34(18) . . ?
C135 P7 Ru4 113.56(14) . . ?
C129 P7 Ru4 124.95(14) . . ?
C128 P7 Ru4 110.02(13) . . ?
C147 P8 C127 105.46(19) . . ?
C147 P8 C141 100.52(18) . . ?
C127 P8 C141 102.84(18) . . ?
C147 P8 Ru4 114.73(13) . . ?
C127 P8 Ru4 110.63(13) . . ?
C141 P8 Ru4 120.94(14) . . ?
C153 O10 Ru3 132.4(3) . . ?
C153 O11 Ru4 141.8(3) . . ?
C160 O12 Ru4 125.3(2) . . ?
C167 O14 Ru3 140.4(2) . . ?
C167 O15 Ru4 133.8(2) . . ?
C174 O16 Ru3 126.3(2) . . ?
Ru4 O18 Ru3 121.64(12) . . ?
C102 C101 P6 105.8(3) . . ?
C102 C101 H10A 110.6 . . ?
P6 C101 H10A 110.6 . . ?
C102 C101 H10B 110.6 . . ?
P6 C101 H10B 110.6 . . ?
H10A C101 H10B 108.7 . . ?
C101 C102 P5 106.3(3) . . ?
C101 C102 H10C 110.5 . . ?
P5 C102 H10C 110.5 . . ?
C101 C102 H10D 110.5 . . ?
P5 C102 H10D 110.5 . . ?
H10C C102 H10D 108.7 . . ?
C104 C103 C108 118.3(4) . . ?
C104 C103 P5 119.1(4) . . ?
C108 C103 P5 122.5(4) . . ?
C103 C104 C105 121.0(5) . . ?
C103 C104 H104 119.5 . . ?
C105 C104 H104 119.5 . . ?
C106 C105 C104 120.8(5) . . ?
C106 C105 H105 119.6 . . ?
C104 C105 H105 119.6 . . ?
C105 C106 C107 119.2(5) . . ?
C105 C106 H106 120.4 . . ?
C107 C106 H106 120.4 . . ?
C106 C107 C108 120.7(6) . . ?
C106 C107 H107 119.7 . . ?
C108 C107 H107 119.7 . . ?
C107 C108 C103 120.0(5) . . ?
C107 C108 H108 120.0 . . ?
C103 C108 H108 120.0 . . ?
C110 C109 C114 120.0 . . ?
C110 C109 P5 117.3(2) . . ?
C114 C109 P5 122.62(19) . . ?
C111 C110 C109 120.0 . . ?
C111 C110 H110 120.0 . . ?
C109 C110 H110 120.0 . . ?
C110 C111 C112 120.0 . . ?
C110 C111 H111 120.0 . . ?
C112 C111 H111 120.0 . . ?
C113 C112 C111 120.0 . . ?
C113 C112 H112 120.0 . . ?
C111 C112 H112 120.0 . . ?
C114 C113 C112 120.0 . . ?
C114 C113 H113 120.0 . . ?
C112 C113 H113 120.0 . . ?
C113 C114 C109 120.0 . . ?
C113 C114 H114 120.0 . . ?
C109 C114 H114 120.0 . . ?
C210 C209 C214 120.0 . . ?
C210 C209 P5 115.3(15) . . ?
C214 C209 P5 124.5(15) . . ?
C209 C210 C211 120.0 . . ?
C209 C210 H210 120.0 . . ?
C211 C210 H210 120.0 . . ?
C212 C211 C210 120.0 . . ?
C212 C211 H211 120.0 . . ?
C210 C211 H211 120.0 . . ?
C213 C212 C211 120.0 . . ?
C213 C212 H212 120.0 . . ?
C211 C212 H212 120.0 . . ?
C214 C213 C212 120.0 . . ?
C214 C213 H213 120.0 . . ?
C212 C213 H213 120.0 . . ?
C213 C214 C209 120.0 . . ?
C213 C214 H214 120.0 . . ?
C209 C214 H214 120.0 . . ?
C120 C115 C116 118.4(4) . . ?
C120 C115 P6 119.0(3) . . ?
C116 C115 P6 122.6(3) . . ?
C117 C116 C115 121.2(4) . . ?
C117 C116 H116 119.4 . . ?
C115 C116 H116 119.4 . . ?
C118 C117 C116 119.4(5) . . ?
C118 C117 H117 120.3 . . ?
C116 C117 H117 120.3 . . ?
C119 C118 C117 120.1(4) . . ?
C119 C118 H118 119.9 . . ?
C117 C118 H118 119.9 . . ?
C118 C119 C120 120.3(4) . . ?
C118 C119 H119 119.9 . . ?
C120 C119 H119 119.9 . . ?
C115 C120 C119 120.5(4) . . ?
C115 C120 H120 119.7 . . ?
C119 C120 H120 119.7 . . ?
C126 C121 C122 118.8(5) . . ?
C126 C121 P6 119.2(3) . . ?
C122 C121 P6 121.9(4) . . ?
C123 C122 C121 119.8(6) . . ?
C123 C122 H122 120.1 . . ?
C121 C122 H122 120.1 . . ?
C124 C123 C122 120.9(6) . . ?
C124 C123 H123 119.6 . . ?
C122 C123 H123 119.6 . . ?
C125 C124 C123 119.2(5) . . ?
C125 C124 H124 120.4 . . ?
C123 C124 H124 120.4 . . ?
C124 C125 C126 120.8(6) . . ?
C124 C125 H125 119.6 . . ?
C126 C125 H125 119.6 . . ?
C121 C126 C125 120.6(5) . . ?
C121 C126 H126 119.7 . . ?
C125 C126 H126 119.7 . . ?
C128 C127 P8 106.9(3) . . ?
C128 C127 H12A 110.3 . . ?
P8 C127 H12A 110.3 . . ?
C128 C127 H12B 110.3 . . ?
P8 C127 H12B 110.3 . . ?
H12A C127 H12B 108.6 . . ?
C127 C128 P7 109.1(3) . . ?
C127 C128 H12C 109.9 . . ?
P7 C128 H12C 109.9 . . ?
C127 C128 H12D 109.9 . . ?
P7 C128 H12D 109.9 . . ?
H12C C128 H12D 108.3 . . ?
C130 C129 C134 119.3(4) . . ?
C130 C129 P7 122.1(3) . . ?
C134 C129 P7 118.5(3) . . ?
C129 C130 C131 120.0(4) . . ?
C129 C130 H130 120.0 . . ?
C131 C130 H130 120.0 . . ?
C132 C131 C130 120.5(5) . . ?
C132 C131 H131 119.8 . . ?
C130 C131 H131 119.8 . . ?
C131 C132 C133 120.3(4) . . ?
C131 C132 H132 119.8 . . ?
C133 C132 H132 119.8 . . ?
C132 C133 C134 119.8(5) . . ?
C132 C133 H133 120.1 . . ?
C134 C133 H133 120.1 . . ?
C133 C134 C129 120.1(4) . . ?
C133 C134 H134 120.0 . . ?
C129 C134 H134 120.0 . . ?
C140 C135 C136 119.3(4) . . ?
C140 C135 P7 116.8(3) . . ?
C136 C135 P7 123.7(3) . . ?
C137 C136 C135 120.2(5) . . ?
C137 C136 H136 119.9 . . ?
C135 C136 H136 119.9 . . ?
C138 C137 C136 119.4(5) . . ?
C138 C137 H137 120.3 . . ?
C136 C137 H137 120.3 . . ?
C139 C138 C137 121.0(5) . . ?
C139 C138 H138 119.5 . . ?
C137 C138 H138 119.5 . . ?
C138 C139 C140 120.3(5) . . ?
C138 C139 H139 119.9 . . ?
C140 C139 H139 119.9 . . ?
C139 C140 C135 119.8(5) . . ?
C139 C140 H140 120.1 . . ?
C135 C140 H140 120.1 . . ?
C146 C141 C142 118.9(4) . . ?
C146 C141 P8 119.9(3) . . ?
C142 C141 P8 121.2(3) . . ?
C141 C142 C143 120.2(4) . . ?
C141 C142 H142 119.9 . . ?
C143 C142 H142 119.9 . . ?
C144 C143 C142 120.7(5) . . ?
C144 C143 H143 119.7 . . ?
C142 C143 H143 119.7 . . ?
C145 C144 C143 119.2(4) . . ?
C145 C144 H144 120.4 . . ?
C143 C144 H144 120.4 . . ?
C144 C145 C146 120.7(5) . . ?
C144 C145 H145 119.6 . . ?
C146 C145 H145 119.6 . . ?
C141 C146 C145 120.3(5) . . ?
C141 C146 H146 119.8 . . ?
C145 C146 H146 119.8 . . ?
C152 C147 C148 118.9(4) . . ?
C152 C147 P8 124.2(3) . . ?
C148 C147 P8 116.9(3) . . ?
C149 C148 C147 119.7(4) . . ?
C149 C148 H148 120.1 . . ?
C147 C148 H148 120.1 . . ?
C150 C149 C148 120.4(5) . . ?
C150 C149 H149 119.8 . . ?
C148 C149 H149 119.8 . . ?
C151 C150 C149 120.3(4) . . ?
C151 C150 H150 119.9 . . ?
C149 C150 H150 119.9 . . ?
C150 C151 C152 119.9(4) . . ?
C150 C151 H151 120.0 . . ?
C152 C151 H151 120.0 . . ?
C151 C152 C147 120.7(4) . . ?
C151 C152 H152 119.6 . . ?
C147 C152 H152 119.6 . . ?
O10 C153 O11 129.0(4) . . ?
O10 C153 C154 115.2(3) . . ?
O11 C153 C154 115.8(3) . . ?
C159 C154 C155 120.2(4) . . ?
C159 C154 C153 119.8(4) . . ?
C155 C154 C153 120.1(4) . . ?
C154 C155 C156 119.7(5) . . ?
C154 C155 H155 120.2 . . ?
C156 C155 H155 120.2 . . ?
C157 C156 C155 120.4(5) . . ?
C157 C156 H156 119.8 . . ?
C155 C156 H156 119.8 . . ?
C156 C157 C158 119.4(4) . . ?
C156 C157 H157 120.3 . . ?
C158 C157 H157 120.3 . . ?
C157 C158 C159 120.7(5) . . ?
C157 C158 H158 119.7 . . ?
C159 C158 H158 119.7 . . ?
C154 C159 C158 119.7(5) . . ?
C154 C159 H159 120.2 . . ?
C158 C159 H159 120.2 . . ?
O13 C160 O12 126.0(4) . . ?
O13 C160 C161 117.6(4) . . ?
O12 C160 C161 116.3(4) . . ?
C166 C161 C162 119.8(4) . . ?
C166 C161 C160 119.3(4) . . ?
C162 C161 C160 120.9(4) . . ?
C163 C162 C161 119.2(4) . . ?
C163 C162 H162 120.4 . . ?
C161 C162 H162 120.4 . . ?
C164 C163 C162 121.2(4) . . ?
C164 C163 H163 119.4 . . ?
C162 C163 H163 119.4 . . ?
C163 C164 C165 119.8(4) . . ?
C163 C164 H164 120.1 . . ?
C165 C164 H164 120.1 . . ?
C164 C165 C166 119.7(4) . . ?
C164 C165 H165 120.2 . . ?
C166 C165 H165 120.2 . . ?
C161 C166 C165 120.3(4) . . ?
C161 C166 H166 119.9 . . ?
C165 C166 H166 119.9 . . ?
O14 C167 O15 128.8(3) . . ?
O14 C167 C168 117.1(3) . . ?
O15 C167 C168 114.1(3) . . ?
C173 C168 C169 119.5(3) . . ?
C173 C168 C167 120.0(3) . . ?
C169 C168 C167 120.5(3) . . ?
C170 C169 C168 120.0(4) . . ?
C170 C169 H169 120.0 . . ?
C168 C169 H169 120.0 . . ?
C171 C170 C169 119.8(4) . . ?
C171 C170 H170 120.1 . . ?
C169 C170 H170 120.1 . . ?
C172 C171 C170 120.2(4) . . ?
C172 C171 H171 119.9 . . ?
C170 C171 H171 119.9 . . ?
C171 C172 C173 120.4(4) . . ?
C171 C172 H172 119.8 . . ?
C173 C172 H172 119.8 . . ?
C172 C173 C168 120.1(4) . . ?
C172 C173 H173 120.0 . . ?
C168 C173 H173 120.0 . . ?
O17 C174 O16 125.6(4) . . ?
O17 C174 C175 117.9(4) . . ?
O16 C174 C175 116.6(3) . . ?
C176 C175 C180 119.7(4) . . ?
C176 C175 C174 121.7(4) . . ?
C180 C175 C174 118.6(4) . . ?
C175 C176 C177 120.7(4) . . ?
C175 C176 H176 119.6 . . ?
C177 C176 H176 119.6 . . ?
C178 C177 C176 119.5(4) . . ?
C178 C177 H177 120.2 . . ?
C176 C177 H177 120.2 . . ?
C179 C178 C177 119.8(4) . . ?
C179 C178 H178 120.1 . . ?
C177 C178 H178 120.1 . . ?
C178 C179 C180 120.8(4) . . ?
C178 C179 H179 119.6 . . ?
C180 C179 H179 119.6 . . ?
C179 C180 C175 119.4(4) . . ?
C179 C180 H180 120.3 . . ?
C175 C180 H180 120.3 . . ?
O80 C81 C83 119.5(11) . . ?
O80 C81 C82 123.8(10) . . ?
C83 C81 C82 116.3(12) . . ?
C81 C82 H82A 109.5 . . ?
C81 C82 H82B 109.5 . . ?
H82A C82 H82B 109.5 . . ?
C81 C82 H82C 109.5 . . ?
H82A C82 H82C 109.5 . . ?
H82B C82 H82C 109.5 . . ?
C81 C83 H83A 109.5 . . ?
C81 C83 H83B 109.5 . . ?
H83A C83 H83B 109.5 . . ?
C81 C83 H83C 109.5 . . ?
H83A C83 H83C 109.5 . . ?
H83B C83 H83C 109.5 . . ?
O80A C81A C82A 120(4) . . ?
O80A C81A C83A 107(3) . . ?
C82A C81A C83A 131(4) . . ?
C81A C82A H82D 109.5 . . ?
C81A C82A H82E 109.5 . . ?
H82D C82A H82E 109.5 . . ?
C81A C82A H82F 109.5 . . ?
H82D C82A H82F 109.5 . . ?
H82E C82A H82F 109.5 . . ?
C81A C83A H83D 109.5 . . ?
C81A C83A H83E 109.5 . . ?
H83D C83A H83E 109.5 . . ?
C81A C83A H83F 109.5 . . ?
H83D C83A H83F 109.5 . . ?
H83E C83A H83F 109.5 . . ?
O81 C84 C86 94.8(12) . . ?
O81 C84 C85 112.3(11) . . ?
C86 C84 C85 128.0(13) . . ?
O81 C84 C86A 121.8(14) . . ?
C85 C84 C86A 111.2(15) . . ?
C84 C85 H85A 109.5 . . ?
C84 C85 H85B 109.5 . . ?
H85A C85 H85B 109.5 . . ?
C84 C85 H85C 109.5 . . ?
H85A C85 H85C 109.5 . . ?
H85B C85 H85C 109.5 . . ?
C84 C86 H86A 109.5 . . ?
C84 C86 H86B 109.5 . . ?
H86A C86 H86B 109.5 . . ?
C84 C86 H86C 109.5 . . ?
H86A C86 H86C 109.5 . . ?
H86B C86 H86C 109.5 . . ?
C84 C86A H86D 109.5 . . ?
C84 C86A H86E 109.5 . . ?
H86D C86A H86E 109.5 . . ?
C84 C86A H86F 109.5 . . ?
H86D C86A H86F 109.5 . . ?
H86E C86A H86F 109.5 . . ?
C92 C91 H91A 109.5 . . ?
C92 C91 H91B 109.5 . . ?
H91A C91 H91B 109.5 . . ?
C92 C91 H91C 109.5 . . ?
H91A C91 H91C 109.5 . . ?
H91B C91 H91C 109.5 . . ?
O91 C92 C93 111.0(14) . . ?
O91 C92 C91 140.4(15) . . ?
C93 C92 C91 108.0(14) . . ?
C92 C93 H93A 109.5 . . ?
C92 C93 H93B 109.5 . . ?
H93A C93 H93B 109.5 . . ?
C92 C93 H93C 109.5 . . ?
H93A C93 H93C 109.5 . . ?
H93B C93 H93C 109.5 . . ?
C95 C94 H94A 109.5 . . ?
C95 C94 H94B 109.5 . . ?
H94A C94 H94B 109.5 . . ?
C95 C94 H94C 109.5 . . ?
H94A C94 H94C 109.5 . . ?
H94B C94 H94C 109.5 . . ?
C96 C95 C94 130.3(19) . . ?
C96 C95 H95A 104.7 . . ?
C94 C95 H95A 104.7 . . ?
C96 C95 H95B 104.7 . . ?
C94 C95 H95B 104.7 . . ?
H95A C95 H95B 105.7 . . ?
C95 C96 C97 105.5(19) . . ?
C95 C96 H96A 110.6 . . ?
C97 C96 H96A 110.6 . . ?
C95 C96 H96B 110.6 . . ?
C97 C96 H96B 110.6 . . ?
H96A C96 H96B 108.8 . . ?
C98 C97 C96 126(2) . . ?
C98 C97 H97A 105.7 . . ?
C96 C97 H97A 105.7 . . ?
C98 C97 H97B 105.7 . . ?
C96 C97 H97B 105.7 . . ?
H97A C97 H97B 106.2 . . ?
C97 C98 C99 148(2) . . ?
C97 C98 H98A 99.7 . . ?
C99 C98 H98A 99.7 . . ?
C97 C98 H98B 99.7 . . ?
C99 C98 H98B 99.7 . . ?
H98A C98 H98B 104.1 . . ?
C98 C99 H99A 109.5 . . ?
C98 C99 H99B 109.5 . . ?
H99A C99 H99B 109.5 . . ?
C98 C99 H99C 109.5 . . ?
H99A C99 H99C 109.5 . . ?
H99B C99 H99C 109.5 . . ?

loop_
_geom_bond_atom_site_label_1
_geom_bond_atom_site_label_2
_geom_bond_distance
_geom_bond_site_symmetry_2
_geom_bond_publ_flag
Ru1 O1 2.070(2) . ?
Ru1 O7 2.106(2) . ?
Ru1 O3 2.171(2) . ?
Ru1 O9 2.181(2) . ?
Ru1 P2 2.2351(9) . ?
Ru1 P1 2.2466(9) . ?
Ru2 O4 2.077(2) . ?
Ru2 O5 2.102(2) . ?
Ru2 O2 2.181(2) . ?
Ru2 O9 2.181(2) . ?
Ru2 P3 2.2293(9) . ?
Ru2 P4 2.2387(9) . ?
P1 C9 1.831(4) . ?
P1 C3 1.839(4) . ?
P1 C2 1.848(4) . ?
P2 C21 1.833(4) . ?
P2 C15 1.834(4) . ?
P2 C1 1.844(4) . ?
P3 C35 1.820(4) . ?
P3 C29 1.829(4) . ?
P3 C28 1.845(4) . ?
P4 C47 1.835(4) . ?
P4 C41 1.838(4) . ?
P4 C27 1.844(4) . ?
O1 C53 1.260(4) . ?
O2 C53 1.241(4) . ?
O3 C60 1.251(4) . ?
O4 C60 1.260(4) . ?
O5 C67 1.263(5) . ?
O6 C67 1.250(5) . ?
O7 C74 1.269(4) . ?
O8 C74 1.251(5) . ?
C1 C2 1.527(5) . ?
C1 H1A 0.9900 . ?
C1 H1B 0.9900 . ?
C2 H2A 0.9900 . ?
C2 H2B 0.9900 . ?
C3 C4 1.381(6) . ?
C3 C8 1.387(6) . ?
C4 C5 1.391(6) . ?
C4 H4 0.9500 . ?
C5 C6 1.370(8) . ?
C5 H5 0.9500 . ?
C6 C7 1.383(8) . ?
C6 H6 0.9500 . ?
C7 C8 1.393(6) . ?
C7 H7 0.9500 . ?
C8 H8 0.9500 . ?
C9 C10 1.399(6) . ?
C9 C14 1.401(6) . ?
C10 C11 1.370(6) . ?
C10 H10 0.9500 . ?
C11 C12 1.387(8) . ?
C11 H11 0.9500 . ?
C12 C13 1.371(7) . ?
C12 H12 0.9500 . ?
C13 C14 1.376(6) . ?
C13 H13 0.9500 . ?
C14 H14 0.9500 . ?
C15 C16 1.389(5) . ?
C15 C20 1.390(5) . ?
C16 C17 1.396(6) . ?
C16 H16 0.9500 . ?
C17 C18 1.365(7) . ?
C17 H17 0.9500 . ?
C18 C19 1.377(6) . ?
C18 H18 0.9500 . ?
C19 C20 1.396(6) . ?
C19 H19 0.9500 . ?
C20 H20 0.9500 . ?
C21 C26 1.393(6) . ?
C21 C22 1.395(6) . ?
C22 C23 1.376(7) . ?
C22 H22 0.9500 . ?
C23 C24 1.379(8) . ?
C23 H23 0.9500 . ?
C24 C25 1.369(8) . ?
C24 H24 0.9500 . ?
C25 C26 1.393(6) . ?
C25 H25 0.9500 . ?
C26 H26 0.9500 . ?
C27 C28 1.523(6) . ?
C27 H27A 0.9900 . ?
C27 H27B 0.9900 . ?
C28 H28A 0.9900 . ?
C28 H28B 0.9900 . ?
C29 C30 1.379(5) . ?
C29 C34 1.391(5) . ?
C30 C31 1.392(6) . ?
C30 H30 0.9500 . ?
C31 C32 1.381(7) . ?
C31 H31 0.9500 . ?
C32 C33 1.370(6) . ?
C32 H32 0.9500 . ?
C33 C34 1.390(6) . ?
C33 H33 0.9500 . ?
C34 H34 0.9500 . ?
C35 C40 1.392(6) . ?
C35 C36 1.400(5) . ?
C36 C37 1.376(6) . ?
C36 H36 0.9500 . ?
C37 C38 1.385(8) . ?
C37 H37 0.9500 . ?
C38 C39 1.388(7) . ?
C38 H38 0.9500 . ?
C39 C40 1.383(6) . ?
C39 H39 0.9500 . ?
C40 H40 0.9500 . ?
C41 C46 1.390(5) . ?
C41 C42 1.398(5) . ?
C42 C43 1.394(6) . ?
C42 H42 0.9500 . ?
C43 C44 1.379(6) . ?
C43 H43 0.9500 . ?
C44 C45 1.375(6) . ?
C44 H44 0.9500 . ?
C45 C46 1.394(6) . ?
C45 H45 0.9500 . ?
C46 H46 0.9500 . ?
C47 C52 1.391(6) . ?
C47 C48 1.392(5) . ?
C48 C49 1.397(6) . ?
C48 H48 0.9500 . ?
C49 C50 1.377(7) . ?
C49 H49 0.9500 . ?
C50 C51 1.380(6) . ?
C50 H50 0.9500 . ?
C51 C52 1.385(6) . ?
C51 H51 0.9500 . ?
C52 H52 0.9500 . ?
C53 C54 1.498(5) . ?
C54 C59 1.387(6) . ?
C54 C55 1.393(5) . ?
C55 C56 1.385(6) . ?
C55 H55 0.9500 . ?
C56 C57 1.369(7) . ?
C56 H56 0.9500 . ?
C57 C58 1.379(7) . ?
C57 H57 0.9500 . ?
C58 C59 1.385(6) . ?
C58 H58 0.9500 . ?
C59 H59 0.9500 . ?
C60 C61 1.519(5) . ?
C61 C66 1.382(5) . ?
C61 C62 1.391(5) . ?
C62 C63 1.379(6) . ?
C62 H62 0.9500 . ?
C63 C64 1.390(6) . ?
C63 H63 0.9500 . ?
C64 C65 1.383(6) . ?
C64 H64 0.9500 . ?
C65 C66 1.391(6) . ?
C65 H65 0.9500 . ?
C66 H66 0.9500 . ?
C67 C68 1.508(5) . ?
C68 C69 1.385(6) . ?
C68 C73 1.394(6) . ?
C69 C70 1.388(6) . ?
C69 H69 0.9500 . ?
C70 C71 1.385(7) . ?
C70 H70 0.9500 . ?
C71 C72 1.378(7) . ?
C71 H71 0.9500 . ?
C72 C73 1.388(6) . ?
C72 H72 0.9500 . ?
C73 H73 0.9500 . ?
C74 C75 1.504(5) . ?
C75 C80 1.376(6) . ?
C75 C76 1.393(5) . ?
C76 C77 1.391(6) . ?
C76 H76 0.9500 . ?
C77 C78 1.369(7) . ?
C77 H77 0.9500 . ?
C78 C79 1.385(7) . ?
C78 H78 0.9500 . ?
C79 C80 1.388(6) . ?
C79 H79 0.9500 . ?
C80 H80 0.9500 . ?
Ru3 O10 2.084(3) . ?
Ru3 O16 2.119(2) . ?
Ru3 O14 2.160(3) . ?
Ru3 O18 2.197(3) . ?
Ru3 P5 2.2424(10) . ?
Ru3 P6 2.2547(10) . ?
Ru4 O15 2.075(2) . ?
Ru4 O12 2.103(2) . ?
Ru4 O11 2.145(3) . ?
Ru4 O18 2.188(2) . ?
Ru4 P8 2.2360(10) . ?
Ru4 P7 2.2457(10) . ?
P5 C109 1.831(3) . ?
P5 C103 1.841(4) . ?
P5 C102 1.846(4) . ?
P5 C209 1.943(19) . ?
P6 C121 1.830(5) . ?
P6 C101 1.846(4) . ?
P6 C115 1.846(4) . ?
P7 C135 1.833(4) . ?
P7 C129 1.840(4) . ?
P7 C128 1.854(4) . ?
P8 C147 1.817(4) . ?
P8 C127 1.836(4) . ?
P8 C141 1.842(4) . ?
O10 C153 1.250(5) . ?
O11 C153 1.257(5) . ?
O12 C160 1.260(5) . ?
O13 C160 1.248(5) . ?
O14 C167 1.247(5) . ?
O15 C167 1.257(5) . ?
O16 C174 1.263(5) . ?
O17 C174 1.253(5) . ?
C101 C102 1.519(7) . ?
C101 H10A 0.9900 . ?
C101 H10B 0.9900 . ?
C102 H10C 0.9900 . ?
C102 H10D 0.9900 . ?
C103 C104 1.366(6) . ?
C103 C108 1.391(7) . ?
C104 C105 1.394(7) . ?
C104 H104 0.9500 . ?
C105 C106 1.349(9) . ?
C105 H105 0.9500 . ?
C106 C107 1.376(9) . ?
C106 H106 0.9500 . ?
C107 C108 1.390(8) . ?
C107 H107 0.9500 . ?
C108 H108 0.9500 . ?
C109 C110 1.3900 . ?
C109 C114 1.3900 . ?
C110 C111 1.3900 . ?
C110 H110 0.9500 . ?
C111 C112 1.3900 . ?
C111 H111 0.9500 . ?
C112 C113 1.3900 . ?
C112 H112 0.9500 . ?
C113 C114 1.3900 . ?
C113 H113 0.9500 . ?
C114 H114 0.9500 . ?
C209 C210 1.3900 . ?
C209 C214 1.3900 . ?
C210 C211 1.3900 . ?
C210 H210 0.9500 . ?
C211 C212 1.3900 . ?
C211 H211 0.9500 . ?
C212 C213 1.3900 . ?
C212 H212 0.9500 . ?
C213 C214 1.3900 . ?
C213 H213 0.9500 . ?
C214 H214 0.9500 . ?
C115 C120 1.386(6) . ?
C115 C116 1.390(6) . ?
C116 C117 1.384(6) . ?
C116 H116 0.9500 . ?
C117 C118 1.384(7) . ?
C117 H117 0.9500 . ?
C118 C119 1.372(7) . ?
C118 H118 0.9500 . ?
C119 C120 1.390(6) . ?
C119 H119 0.9500 . ?
C120 H120 0.9500 . ?
C121 C126 1.379(7) . ?
C121 C122 1.395(7) . ?
C122 C123 1.391(9) . ?
C122 H122 0.9500 . ?
C123 C124 1.374(10) . ?
C123 H123 0.9500 . ?
C124 C125 1.371(9) . ?
C124 H124 0.9500 . ?
C125 C126 1.387(7) . ?
C125 H125 0.9500 . ?
C126 H126 0.9500 . ?
C127 C128 1.535(5) . ?
C127 H12A 0.9900 . ?
C127 H12B 0.9900 . ?
C128 H12C 0.9900 . ?
C128 H12D 0.9900 . ?
C129 C130 1.376(6) . ?
C129 C134 1.398(6) . ?
C130 C131 1.396(6) . ?
C130 H130 0.9500 . ?
C131 C132 1.368(7) . ?
C131 H131 0.9500 . ?
C132 C133 1.375(8) . ?
C132 H132 0.9500 . ?
C133 C134 1.395(6) . ?
C133 H133 0.9500 . ?
C134 H134 0.9500 . ?
C135 C140 1.388(6) . ?
C135 C136 1.403(6) . ?
C136 C137 1.388(7) . ?
C136 H136 0.9500 . ?
C137 C138 1.377(9) . ?
C137 H137 0.9500 . ?
C138 C139 1.373(9) . ?
C138 H138 0.9500 . ?
C139 C140 1.387(7) . ?
C139 H139 0.9500 . ?
C140 H140 0.9500 . ?
C141 C146 1.385(6) . ?
C141 C142 1.385(6) . ?
C142 C143 1.391(6) . ?
C142 H142 0.9500 . ?
C143 C144 1.381(7) . ?
C143 H143 0.9500 . ?
C144 C145 1.369(8) . ?
C144 H144 0.9500 . ?
C145 C146 1.395(7) . ?
C145 H145 0.9500 . ?
C146 H146 0.9500 . ?
C147 C152 1.392(6) . ?
C147 C148 1.403(6) . ?
C148 C149 1.388(6) . ?
C148 H148 0.9500 . ?
C149 C150 1.381(7) . ?
C149 H149 0.9500 . ?
C150 C151 1.379(7) . ?
C150 H150 0.9500 . ?
C151 C152 1.384(6) . ?
C151 H151 0.9500 . ?
C152 H152 0.9500 . ?
C153 C154 1.520(5) . ?
C154 C159 1.380(6) . ?
C154 C155 1.382(6) . ?
C155 C156 1.398(6) . ?
C155 H155 0.9500 . ?
C156 C157 1.375(8) . ?
C156 H156 0.9500 . ?
C157 C158 1.385(8) . ?
C157 H157 0.9500 . ?
C158 C159 1.387(6) . ?
C158 H158 0.9500 . ?
C159 H159 0.9500 . ?
C160 C161 1.504(5) . ?
C161 C166 1.382(6) . ?
C161 C162 1.385(6) . ?
C162 C163 1.383(6) . ?
C162 H162 0.9500 . ?
C163 C164 1.369(7) . ?
C163 H163 0.9500 . ?
C164 C165 1.382(7) . ?
C164 H164 0.9500 . ?
C165 C166 1.388(6) . ?
C165 H165 0.9500 . ?
C166 H166 0.9500 . ?
C167 C168 1.509(5) . ?
C168 C173 1.392(5) . ?
C168 C169 1.392(6) . ?
C169 C170 1.391(6) . ?
C169 H169 0.9500 . ?
C170 C171 1.388(6) . ?
C170 H170 0.9500 . ?
C171 C172 1.372(6) . ?
C171 H171 0.9500 . ?
C172 C173 1.386(5) . ?
C172 H172 0.9500 . ?
C173 H173 0.9500 . ?
C174 C175 1.512(5) . ?
C175 C176 1.373(6) . ?
C175 C180 1.394(6) . ?
C176 C177 1.395(6) . ?
C176 H176 0.9500 . ?
C177 C178 1.384(6) . ?
C177 H177 0.9500 . ?
C178 C179 1.378(7) . ?
C178 H178 0.9500 . ?
C179 C180 1.390(6) . ?
C179 H179 0.9500 . ?
C180 H180 0.9500 . ?
O80 C81 1.216(13) . ?
C81 C83 1.467(10) . ?
C81 C82 1.471(12) . ?
C82 H82A 0.9800 . ?
C82 H82B 0.9800 . ?
C82 H82C 0.9800 . ?
C83 H83A 0.9800 . ?
C83 H83B 0.9800 . ?
C83 H83C 0.9800 . ?
O80A C81A 1.29(5) . ?
C81A C82A 1.457(16) . ?
C81A C83A 1.465(16) . ?
C82A H82D 0.9800 . ?
C82A H82E 0.9800 . ?
C82A H82F 0.9800 . ?
C83A H83D 0.9800 . ?
C83A H83E 0.9800 . ?
C83A H83F 0.9800 . ?
O81 C84 1.370(15) . ?
C84 C86 1.414(12) . ?
C84 C85 1.456(11) . ?
C84 C86A 1.465(14) . ?
C85 H85A 0.9800 . ?
C85 H85B 0.9800 . ?
C85 H85C 0.9800 . ?
C86 H86A 0.9800 . ?
C86 H86B 0.9800 . ?
C86 H86C 0.9800 . ?
C86A H86D 0.9800 . ?
C86A H86E 0.9800 . ?
C86A H86F 0.9800 . ?
O91 C92 1.34(2) . ?
C91 C92 1.523(14) . ?
C91 H91A 0.9800 . ?
C91 H91B 0.9800 . ?
C91 H91C 0.9800 . ?
C92 C93 1.380(14) . ?
C93 H93A 0.9800 . ?
C93 H93B 0.9800 . ?
C93 H93C 0.9800 . ?
C94 C95 1.447(15) . ?
C94 H94A 0.9800 . ?
C94 H94B 0.9800 . ?
C94 H94C 0.9800 . ?
C95 C96 1.410(14) . ?
C95 H95A 0.9900 . ?
C95 H95B 0.9900 . ?
C96 C97 1.460(13) . ?
C96 H96A 0.9900 . ?
C96 H96B 0.9900 . ?
C97 C98 1.445(15) . ?
C97 H97A 0.9900 . ?
C97 H97B 0.9900 . ?
C98 C99 1.464(14) . ?
C98 H98A 0.9900 . ?
C98 H98B 0.9900 . ?
C99 H99A 0.9800 . ?
C99 H99B 0.9800 . ?
C99 H99C 0.9800 . ?

loop_
_geom_torsion_atom_site_label_1
_geom_torsion_atom_site_label_2
_geom_torsion_atom_site_label_3
_geom_torsion_atom_site_label_4
_geom_torsion
_geom_torsion_site_symmetry_1
_geom_torsion_site_symmetry_2
_geom_torsion_site_symmetry_3
_geom_torsion_site_symmetry_4
_geom_torsion_publ_flag
C21 P2 C1 C2 170.9(2) . . . . ?
C15 P2 C1 C2 -83.2(3) . . . . ?
Ru1 P2 C1 C2 41.3(3) . . . . ?
P2 C1 C2 P1 -55.1(3) . . . . ?
C9 P1 C2 C1 171.1(2) . . . . ?
C3 P1 C2 C1 -83.3(3) . . . . ?
Ru1 P1 C2 C1 47.4(3) . . . . ?
C9 P1 C3 C4 -110.4(4) . . . . ?
C2 P1 C3 C4 140.9(4) . . . . ?
Ru1 P1 C3 C4 21.0(4) . . . . ?
C9 P1 C3 C8 66.2(4) . . . . ?
C2 P1 C3 C8 -42.4(4) . . . . ?
Ru1 P1 C3 C8 -162.4(3) . . . . ?
C8 C3 C4 C5 2.0(7) . . . . ?
P1 C3 C4 C5 178.8(4) . . . . ?
C3 C4 C5 C6 -0.6(8) . . . . ?
C4 C5 C6 C7 -1.6(8) . . . . ?
C5 C6 C7 C8 2.3(9) . . . . ?
C4 C3 C8 C7 -1.3(8) . . . . ?
P1 C3 C8 C7 -178.1(4) . . . . ?
C6 C7 C8 C3 -0.9(9) . . . . ?
C3 P1 C9 C10 37.5(3) . . . . ?
C2 P1 C9 C10 143.6(3) . . . . ?
Ru1 P1 C9 C10 -98.3(3) . . . . ?
C3 P1 C9 C14 -148.5(3) . . . . ?
C2 P1 C9 C14 -42.4(3) . . . . ?
Ru1 P1 C9 C14 75.7(3) . . . . ?
C14 C9 C10 C11 0.8(6) . . . . ?
P1 C9 C10 C11 174.9(3) . . . . ?
C9 C10 C11 C12 0.3(7) . . . . ?
C10 C11 C12 C13 -1.8(8) . . . . ?
C11 C12 C13 C14 2.2(7) . . . . ?
C12 C13 C14 C9 -1.1(6) . . . . ?
C10 C9 C14 C13 -0.4(6) . . . . ?
P1 C9 C14 C13 -174.5(3) . . . . ?
C21 P2 C15 C16 99.2(4) . . . . ?
C1 P2 C15 C16 -8.1(4) . . . . ?
Ru1 P2 C15 C16 -127.7(3) . . . . ?
C21 P2 C15 C20 -80.6(3) . . . . ?
C1 P2 C15 C20 172.0(3) . . . . ?
Ru1 P2 C15 C20 52.5(3) . . . . ?
C20 C15 C16 C17 0.6(7) . . . . ?
P2 C15 C16 C17 -179.3(4) . . . . ?
C15 C16 C17 C18 0.3(9) . . . . ?
C16 C17 C18 C19 -1.2(9) . . . . ?
C17 C18 C19 C20 1.3(8) . . . . ?
C16 C15 C20 C19 -0.4(6) . . . . ?
P2 C15 C20 C19 179.4(3) . . . . ?
C18 C19 C20 C15 -0.5(7) . . . . ?
C15 P2 C21 C26 118.5(3) . . . . ?
C1 P2 C21 C26 -133.5(3) . . . . ?
Ru1 P2 C21 C26 -11.7(4) . . . . ?
C15 P2 C21 C22 -61.2(4) . . . . ?
C1 P2 C21 C22 46.9(4) . . . . ?
Ru1 P2 C21 C22 168.6(3) . . . . ?
C26 C21 C22 C23 0.6(7) . . . . ?
P2 C21 C22 C23 -179.7(4) . . . . ?
C21 C22 C23 C24 0.1(8) . . . . ?
C22 C23 C24 C25 -1.4(8) . . . . ?
C23 C24 C25 C26 1.9(8) . . . . ?
C24 C25 C26 C21 -1.3(7) . . . . ?
C22 C21 C26 C25 0.0(6) . . . . ?
P2 C21 C26 C25 -179.7(3) . . . . ?
C47 P4 C27 C28 160.9(2) . . . . ?
C41 P4 C27 C28 -91.3(3) . . . . ?
Ru2 P4 C27 C28 35.1(3) . . . . ?
P4 C27 C28 P3 -53.2(3) . . . . ?
C35 P3 C28 C27 174.1(2) . . . . ?
C29 P3 C28 C27 -78.0(3) . . . . ?
Ru2 P3 C28 C27 51.5(3) . . . . ?
C35 P3 C29 C30 79.3(4) . . . . ?
C28 P3 C29 C30 -30.3(4) . . . . ?
Ru2 P3 C29 C30 -150.0(3) . . . . ?
C35 P3 C29 C34 -100.2(3) . . . . ?
C28 P3 C29 C34 150.3(3) . . . . ?
Ru2 P3 C29 C34 30.6(4) . . . . ?
C34 C29 C30 C31 0.7(7) . . . . ?
P3 C29 C30 C31 -178.8(4) . . . . ?
C29 C30 C31 C32 -1.2(8) . . . . ?
C30 C31 C32 C33 1.8(8) . . . . ?
C31 C32 C33 C34 -2.0(8) . . . . ?
C32 C33 C34 C29 1.5(7) . . . . ?
C30 C29 C34 C33 -0.8(7) . . . . ?
P3 C29 C34 C33 178.6(4) . . . . ?
C29 P3 C35 C40 40.2(4) . . . . ?
C28 P3 C35 C40 148.3(3) . . . . ?
Ru2 P3 C35 C40 -94.5(3) . . . . ?
C29 P3 C35 C36 -147.5(3) . . . . ?
C28 P3 C35 C36 -39.3(4) . . . . ?
Ru2 P3 C35 C36 77.9(3) . . . . ?
C40 C35 C36 C37 -0.1(6) . . . . ?
P3 C35 C36 C37 -172.6(3) . . . . ?
C35 C36 C37 C38 1.4(7) . . . . ?
C36 C37 C38 C39 -2.0(8) . . . . ?
C37 C38 C39 C40 1.3(8) . . . . ?
C38 C39 C40 C35 0.0(8) . . . . ?
C36 C35 C40 C39 -0.6(6) . . . . ?
P3 C35 C40 C39 172.0(4) . . . . ?
C47 P4 C41 C46 69.0(3) . . . . ?
C27 P4 C41 C46 -40.2(4) . . . . ?
Ru2 P4 C41 C46 -161.7(3) . . . . ?
C47 P4 C41 C42 -107.1(3) . . . . ?
C27 P4 C41 C42 143.7(3) . . . . ?
Ru2 P4 C41 C42 22.2(4) . . . . ?
C46 C41 C42 C43 0.6(6) . . . . ?
P4 C41 C42 C43 176.8(3) . . . . ?
C41 C42 C43 C44 0.1(7) . . . . ?
C42 C43 C44 C45 -0.4(7) . . . . ?
C43 C44 C45 C46 0.0(7) . . . . ?
C42 C41 C46 C45 -1.0(6) . . . . ?
P4 C41 C46 C45 -177.1(3) . . . . ?
C44 C45 C46 C41 0.7(7) . . . . ?
C41 P4 C47 C52 84.0(3) . . . . ?
C27 P4 C47 C52 -168.1(3) . . . . ?
Ru2 P4 C47 C52 -46.2(3) . . . . ?
C41 P4 C47 C48 -98.5(3) . . . . ?
C27 P4 C47 C48 9.4(4) . . . . ?
Ru2 P4 C47 C48 131.4(3) . . . . ?
C52 C47 C48 C49 -0.5(6) . . . . ?
P4 C47 C48 C49 -178.0(3) . . . . ?
C47 C48 C49 C50 0.8(7) . . . . ?
C48 C49 C50 C51 -0.7(7) . . . . ?
C49 C50 C51 C52 0.4(7) . . . . ?
C50 C51 C52 C47 -0.1(6) . . . . ?
C48 C47 C52 C51 0.1(6) . . . . ?
P4 C47 C52 C51 177.8(3) . . . . ?
Ru2 O2 C53 O1 19.3(6) . . . . ?
Ru2 O2 C53 C54 -159.3(3) . . . . ?
Ru1 O1 C53 O2 4.9(6) . . . . ?
Ru1 O1 C53 C54 -176.5(2) . . . . ?
O2 C53 C54 C59 169.8(4) . . . . ?
O1 C53 C54 C59 -9.0(5) . . . . ?
O2 C53 C54 C55 -7.5(5) . . . . ?
O1 C53 C54 C55 173.7(3) . . . . ?
C59 C54 C55 C56 -1.1(6) . . . . ?
C53 C54 C55 C56 176.3(4) . . . . ?
C54 C55 C56 C57 0.2(7) . . . . ?
C55 C56 C57 C58 0.4(7) . . . . ?
C56 C57 C58 C59 -0.1(8) . . . . ?
C57 C58 C59 C54 -0.8(7) . . . . ?
C55 C54 C59 C58 1.4(6) . . . . ?
C53 C54 C59 C58 -176.0(4) . . . . ?
Ru1 O3 C60 O4 6.4(6) . . . . ?
Ru1 O3 C60 C61 -175.8(2) . . . . ?
Ru2 O4 C60 O3 19.9(6) . . . . ?
Ru2 O4 C60 C61 -157.9(2) . . . . ?
O3 C60 C61 C66 -15.5(5) . . . . ?
O4 C60 C61 C66 162.6(3) . . . . ?
O3 C60 C61 C62 165.0(3) . . . . ?
O4 C60 C61 C62 -16.9(5) . . . . ?
C66 C61 C62 C63 -0.4(6) . . . . ?
C60 C61 C62 C63 179.1(4) . . . . ?
C61 C62 C63 C64 -0.5(7) . . . . ?
C62 C63 C64 C65 0.6(7) . . . . ?
C63 C64 C65 C66 0.0(7) . . . . ?
C62 C61 C66 C65 1.1(6) . . . . ?
C60 C61 C66 C65 -178.4(4) . . . . ?
C64 C65 C66 C61 -0.9(6) . . . . ?
Ru2 O5 C67 O6 1.6(6) . . . . ?
Ru2 O5 C67 C68 -176.7(2) . . . . ?
O6 C67 C68 C69 -176.5(4) . . . . ?
O5 C67 C68 C69 1.9(6) . . . . ?
O6 C67 C68 C73 3.1(6) . . . . ?
O5 C67 C68 C73 -178.4(4) . . . . ?
C73 C68 C69 C70 -1.4(7) . . . . ?
C67 C68 C69 C70 178.3(4) . . . . ?
C68 C69 C70 C71 0.7(7) . . . . ?
C69 C70 C71 C72 0.4(8) . . . . ?
C70 C71 C72 C73 -0.9(8) . . . . ?
C71 C72 C73 C68 0.3(7) . . . . ?
C69 C68 C73 C72 0.9(7) . . . . ?
C67 C68 C73 C72 -178.8(4) . . . . ?
Ru1 O7 C74 O8 4.7(5) . . . . ?
Ru1 O7 C74 C75 -174.2(2) . . . . ?
O8 C74 C75 C80 -1.5(6) . . . . ?
O7 C74 C75 C80 177.6(4) . . . . ?
O8 C74 C75 C76 178.2(4) . . . . ?
O7 C74 C75 C76 -2.7(5) . . . . ?
C80 C75 C76 C77 0.9(6) . . . . ?
C74 C75 C76 C77 -178.8(4) . . . . ?
C75 C76 C77 C78 -1.0(7) . . . . ?
C76 C77 C78 C79 0.3(9) . . . . ?
C77 C78 C79 C80 0.6(9) . . . . ?
C76 C75 C80 C79 0.0(7) . . . . ?
C74 C75 C80 C79 179.7(4) . . . . ?
C78 C79 C80 C75 -0.7(9) . . . . ?
C121 P6 C101 C102 165.0(3) . . . . ?
C115 P6 C101 C102 -89.7(3) . . . . ?
Ru3 P6 C101 C102 38.0(3) . . . . ?
P6 C101 C102 P5 -54.0(3) . . . . ?
C109 P5 C102 C101 176.4(3) . . . . ?
C103 P5 C102 C101 -77.0(3) . . . . ?
C209 P5 C102 C101 178.5(9) . . . . ?
Ru3 P5 C102 C101 49.7(3) . . . . ?
C109 P5 C103 C104 -94.9(4) . . . . ?
C102 P5 C103 C104 158.6(4) . . . . ?
C209 P5 C103 C104 -90.6(9) . . . . ?
Ru3 P5 C103 C104 40.0(4) . . . . ?
C109 P5 C103 C108 84.0(5) . . . . ?
C102 P5 C103 C108 -22.6(5) . . . . ?
C209 P5 C103 C108 88.2(10) . . . . ?
Ru3 P5 C103 C108 -141.2(4) . . . . ?
C108 C103 C104 C105 -0.9(8) . . . . ?
P5 C103 C104 C105 177.9(5) . . . . ?
C103 C104 C105 C106 2.2(10) . . . . ?
C104 C105 C106 C107 -1.7(12) . . . . ?
C105 C106 C107 C108 0.0(14) . . . . ?
C106 C107 C108 C103 1.2(13) . . . . ?
C104 C103 C108 C107 -0.8(10) . . . . ?
P5 C103 C108 C107 -179.6(6) . . . . ?
C103 P5 C109 C110 53.8(3) . . . . ?
C102 P5 C109 C110 160.4(2) . . . . ?
Ru3 P5 C109 C110 -81.1(2) . . . . ?
C103 P5 C109 C114 -129.6(3) . . . . ?
C102 P5 C109 C114 -23.0(3) . . . . ?
Ru3 P5 C109 C114 95.5(2) . . . . ?
C114 C109 C110 C111 0.0 . . . . ?
P5 C109 C110 C111 176.7(3) . . . . ?
C109 C110 C111 C112 0.0 . . . . ?
C110 C111 C112 C113 0.0 . . . . ?
C111 C112 C113 C114 0.0 . . . . ?
C112 C113 C114 C109 0.0 . . . . ?
C110 C109 C114 C113 0.0 . . . . ?
P5 C109 C114 C113 -176.6(3) . . . . ?
C214 C209 C210 C211 0.0 . . . . ?
P5 C209 C210 C211 175.4(19) . . . . ?
C209 C210 C211 C212 0.0 . . . . ?
C210 C211 C212 C213 0.0 . . . . ?
C211 C212 C213 C214 0.0 . . . . ?
C212 C213 C214 C209 0.0 . . . . ?
C210 C209 C214 C213 0.0 . . . . ?
P5 C209 C214 C213 -175(2) . . . . ?
C121 P6 C115 C120 -103.3(4) . . . . ?
C101 P6 C115 C120 148.9(4) . . . . ?
Ru3 P6 C115 C120 27.2(4) . . . . ?
C121 P6 C115 C116 74.7(4) . . . . ?
C101 P6 C115 C116 -33.1(4) . . . . ?
Ru3 P6 C115 C116 -154.8(3) . . . . ?
C120 C115 C116 C117 -1.1(7) . . . . ?
P6 C115 C116 C117 -179.1(4) . . . . ?
C115 C116 C117 C118 0.1(8) . . . . ?
C116 C117 C118 C119 1.0(8) . . . . ?
C117 C118 C119 C120 -1.1(8) . . . . ?
C116 C115 C120 C119 1.0(7) . . . . ?
P6 C115 C120 C119 179.0(4) . . . . ?
C118 C119 C120 C115 0.1(7) . . . . ?
C101 P6 C121 C126 -156.6(3) . . . . ?
C115 P6 C121 C126 96.6(4) . . . . ?
Ru3 P6 C121 C126 -34.6(4) . . . . ?
C101 P6 C121 C122 26.9(5) . . . . ?
C115 P6 C121 C122 -79.9(4) . . . . ?
Ru3 P6 C121 C122 148.9(4) . . . . ?
C126 C121 C122 C123 0.6(8) . . . . ?
P6 C121 C122 C123 177.0(5) . . . . ?
C121 C122 C123 C124 -2.1(10) . . . . ?
C122 C123 C124 C125 2.4(10) . . . . ?
C123 C124 C125 C126 -1.1(9) . . . . ?
C122 C121 C126 C125 0.7(7) . . . . ?
P6 C121 C126 C125 -175.9(4) . . . . ?
C124 C125 C126 C121 -0.4(8) . . . . ?
C147 P8 C127 C128 83.4(3) . . . . ?
C141 P8 C127 C128 -171.7(3) . . . . ?
Ru4 P8 C127 C128 -41.2(3) . . . . ?
P8 C127 C128 P7 46.2(3) . . . . ?
C135 P7 C128 C127 88.1(3) . . . . ?
C129 P7 C128 C127 -167.0(3) . . . . ?
Ru4 P7 C128 C127 -34.3(3) . . . . ?
C135 P7 C129 C130 -136.2(4) . . . . ?
C128 P7 C129 C130 116.5(4) . . . . ?
Ru4 P7 C129 C130 -6.1(4) . . . . ?
C135 P7 C129 C134 48.3(4) . . . . ?
C128 P7 C129 C134 -59.0(4) . . . . ?
Ru4 P7 C129 C134 178.4(3) . . . . ?
C134 C129 C130 C131 0.0(7) . . . . ?
P7 C129 C130 C131 -175.4(4) . . . . ?
C129 C130 C131 C132 0.2(7) . . . . ?
C130 C131 C132 C133 -0.1(8) . . . . ?
C131 C132 C133 C134 -0.2(8) . . . . ?
C132 C133 C134 C129 0.5(7) . . . . ?
C130 C129 C134 C133 -0.4(7) . . . . ?
P7 C129 C134 C133 175.2(4) . . . . ?
C129 P7 C135 C140 71.9(4) . . . . ?
C128 P7 C135 C140 174.9(3) . . . . ?
Ru4 P7 C135 C140 -65.0(4) . . . . ?
C129 P7 C135 C136 -113.0(4) . . . . ?
C128 P7 C135 C136 -9.9(4) . . . . ?
Ru4 P7 C135 C136 110.2(4) . . . . ?
C140 C135 C136 C137 -1.1(7) . . . . ?
P7 C135 C136 C137 -176.1(4) . . . . ?
C135 C136 C137 C138 0.7(8) . . . . ?
C136 C137 C138 C139 0.1(9) . . . . ?
C137 C138 C139 C140 -0.6(9) . . . . ?
C138 C139 C140 C135 0.2(9) . . . . ?
C136 C135 C140 C139 0.6(7) . . . . ?
P7 C135 C140 C139 176.0(4) . . . . ?
C147 P8 C141 C146 -160.8(4) . . . . ?
C127 P8 C141 C146 90.5(4) . . . . ?
Ru4 P8 C141 C146 -33.4(5) . . . . ?
C147 P8 C141 C142 20.5(4) . . . . ?
C127 P8 C141 C142 -88.2(4) . . . . ?
Ru4 P8 C141 C142 147.9(3) . . . . ?
C146 C141 C142 C143 0.7(7) . . . . ?
P8 C141 C142 C143 179.4(4) . . . . ?
C141 C142 C143 C144 0.2(8) . . . . ?
C142 C143 C144 C145 -1.4(9) . . . . ?
C143 C144 C145 C146 1.7(10) . . . . ?
C142 C141 C146 C145 -0.4(8) . . . . ?
P8 C141 C146 C145 -179.1(5) . . . . ?
C144 C145 C146 C141 -0.8(10) . . . . ?
C127 P8 C147 C152 -0.4(4) . . . . ?
C141 P8 C147 C152 -107.0(3) . . . . ?
Ru4 P8 C147 C152 121.6(3) . . . . ?
C127 P8 C147 C148 179.2(3) . . . . ?
C141 P8 C147 C148 72.5(3) . . . . ?
Ru4 P8 C147 C148 -58.9(3) . . . . ?
C152 C147 C148 C149 2.5(6) . . . . ?
P8 C147 C148 C149 -177.1(3) . . . . ?
C147 C148 C149 C150 -1.5(6) . . . . ?
C148 C149 C150 C151 0.1(7) . . . . ?
C149 C150 C151 C152 0.4(7) . . . . ?
C150 C151 C152 C147 0.6(6) . . . . ?
C148 C147 C152 C151 -2.1(6) . . . . ?
P8 C147 C152 C151 177.5(3) . . . . ?
Ru3 O10 C153 O11 7.8(6) . . . . ?
Ru3 O10 C153 C154 -172.3(2) . . . . ?
Ru4 O11 C153 O10 -1.6(7) . . . . ?
Ru4 O11 C153 C154 178.5(3) . . . . ?
O10 C153 C154 C159 -0.7(6) . . . . ?
O11 C153 C154 C159 179.2(4) . . . . ?
O10 C153 C154 C155 178.7(4) . . . . ?
O11 C153 C154 C155 -1.4(6) . . . . ?
C159 C154 C155 C156 0.2(7) . . . . ?
C153 C154 C155 C156 -179.3(4) . . . . ?
C154 C155 C156 C157 0.4(8) . . . . ?
C155 C156 C157 C158 -0.4(8) . . . . ?
C156 C157 C158 C159 -0.1(8) . . . . ?
C155 C154 C159 C158 -0.6(7) . . . . ?
C153 C154 C159 C158 178.8(4) . . . . ?
C157 C158 C159 C154 0.6(7) . . . . ?
Ru4 O12 C160 O13 3.4(6) . . . . ?
Ru4 O12 C160 C161 -176.0(2) . . . . ?
O13 C160 C161 C166 3.3(6) . . . . ?
O12 C160 C161 C166 -177.3(4) . . . . ?
O13 C160 C161 C162 -175.8(4) . . . . ?
O12 C160 C161 C162 3.6(6) . . . . ?
C166 C161 C162 C163 1.9(7) . . . . ?
C160 C161 C162 C163 -179.0(4) . . . . ?
C161 C162 C163 C164 -1.9(7) . . . . ?
C162 C163 C164 C165 0.7(8) . . . . ?
C163 C164 C165 C166 0.4(7) . . . . ?
C162 C161 C166 C165 -0.9(7) . . . . ?
C160 C161 C166 C165 -180.0(4) . . . . ?
C164 C165 C166 C161 -0.3(7) . . . . ?
Ru3 O14 C167 O15 -0.6(7) . . . . ?
Ru3 O14 C167 C168 179.0(3) . . . . ?
Ru4 O15 C167 O14 9.5(6) . . . . ?
Ru4 O15 C167 C168 -170.1(2) . . . . ?
O14 C167 C168 C173 165.6(3) . . . . ?
O15 C167 C168 C173 -14.6(5) . . . . ?
O14 C167 C168 C169 -15.0(5) . . . . ?
O15 C167 C168 C169 164.7(3) . . . . ?
C173 C168 C169 C170 1.0(6) . . . . ?
C167 C168 C169 C170 -178.4(3) . . . . ?
C168 C169 C170 C171 -1.3(6) . . . . ?
C169 C170 C171 C172 1.0(6) . . . . ?
C170 C171 C172 C173 -0.3(6) . . . . ?
C171 C172 C173 C168 0.0(6) . . . . ?
C169 C168 C173 C172 -0.4(6) . . . . ?
C167 C168 C173 C172 179.0(3) . . . . ?
Ru3 O16 C174 O17 -3.9(6) . . . . ?
Ru3 O16 C174 C175 176.4(2) . . . . ?
O17 C174 C175 C176 -175.0(4) . . . . ?
O16 C174 C175 C176 4.8(5) . . . . ?
O17 C174 C175 C180 5.7(6) . . . . ?
O16 C174 C175 C180 -174.6(4) . . . . ?
C180 C175 C176 C177 -0.6(6) . . . . ?
C174 C175 C176 C177 -179.9(4) . . . . ?
C175 C176 C177 C178 0.2(6) . . . . ?
C176 C177 C178 C179 0.2(7) . . . . ?
C177 C178 C179 C180 -0.3(7) . . . . ?
C178 C179 C180 C175 0.0(7) . . . . ?
C176 C175 C180 C179 0.5(6) . . . . ?
C174 C175 C180 C179 179.8(4) . . . . ?
C94 C95 C96 C97 -165(2) . . . . ?
C95 C96 C97 C98 178(2) . . . . ?
C96 C97 C98 C99 146(4) . . . . ?
